data_7041821
loop_
_publ_author_name
'Causero, Andrea'
'Ballmann, Gerd'
'Pahl, J\"urgen'
'F\"arber, Christian'
'Intemann, Julia'
'Harder, Sjoerd'

_publ_section_title
;
 \b-Diketiminate calcium hydride complexes: the importance of solvent
 effects.
;
_journal_issue 6
_journal_name_full 'Dalton transactions (Cambridge, England : 2003)'
_journal_page_first 1822
_journal_page_last 1831
_journal_paper_doi 10.1039/c6dt04659b
_journal_volume 46
_journal_year 2017
_chemical_formula_moiety 'C40 H70 Ca N4 O Si2'
_chemical_formula_sum 'C40 H70 Ca N4 O Si2'
_chemical_formula_weight 719.25
_space_group_crystal_system triclinic
_space_group_IT_number 2
_space_group_name_Hall '-P 1'
_space_group_name_H-M_alt 'P -1'
_symmetry_space_group_name_Hall '-P 1'
_symmetry_space_group_name_H-M 'P -1'
_atom_sites_solution_hydrogens mixed
_atom_sites_solution_primary dual
_audit_creation_date 2016-11-29
_audit_creation_method
;
Olex2 1.2
(compiled 2016.11.24 svn.r3356 for OlexSys, GUI svn.r5267)
;
_audit_update_record
;
2016-12-02 deposited with the CCDC.
2017-01-16 downloaded from the CCDC.
;
_cell_angle_alpha 102.3440(10)
_cell_angle_beta 90.1900(10)
_cell_angle_gamma 90.3460(10)
_cell_formula_units_Z 8
_cell_length_a 11.30050(10)
_cell_length_b 20.2024(2)
_cell_length_c 39.1907(2)
_cell_measurement_reflns_used 44642
_cell_measurement_temperature 100
_cell_measurement_theta_max 73.6970
_cell_measurement_theta_min 3.4390
_cell_volume 8740.03(13)
_computing_cell_refinement
;
CrysAlisPro, Agilent Technologies,
Version 1.171.37.35 (release 13-08-2014 CrysAlis171 .NET)
(compiled Aug 13 2014,18:06:01)
;
_computing_data_collection
;
CrysAlisPro, Agilent Technologies,
Version 1.171.37.35 (release 13-08-2014 CrysAlis171 .NET)
(compiled Aug 13 2014,18:06:01)
;
_computing_data_reduction
;
CrysAlisPro, Agilent Technologies,
Version 1.171.37.35 (release 13-08-2014 CrysAlis171 .NET)
(compiled Aug 13 2014,18:06:01)
;
_computing_molecular_graphics 'Olex2 (Dolomanov et al., 2009)'
_computing_publication_material 'Olex2 (Dolomanov et al., 2009)'
_computing_structure_refinement 'ShelXL (Sheldrick, 2015)'
_computing_structure_solution 'ShelXT (Sheldrick, 2015)'
_diffrn_ambient_environment N~2~
_diffrn_ambient_temperature 100
_diffrn_detector 'CCD plate'
_diffrn_detector_area_resol_mean 10.5806
_diffrn_detector_type AtlasS2
_diffrn_measured_fraction_theta_full 0.9947
_diffrn_measured_fraction_theta_max 0.9947
_diffrn_measurement_details
;
#__ type_ start__ end____ width___ exp.time_
  1 omega -128.00   45.00   0.5000    4.0000
omega____ theta____ kappa____ phi______ frames
    -      -41.6909    0.0000  -30.0000 346

#__ type_ start__ end____ width___ exp.time_
  2 omega -114.00  -19.00   0.5000    4.0000
omega____ theta____ kappa____ phi______ frames
    -      -41.6909  -38.0000  120.0000 190

#__ type_ start__ end____ width___ exp.time_
  3 omega  -96.00   -2.00   0.5000    4.0000
omega____ theta____ kappa____ phi______ frames
    -      -41.6909  125.0000 -180.0000 188

#__ type_ start__ end____ width___ exp.time_
  4 omega   23.00   97.00   0.5000    4.0000
omega____ theta____ kappa____ phi______ frames
    -       41.6909 -125.0000  120.0000 148

#__ type_ start__ end____ width___ exp.time_
  5 omega    1.00   82.00   0.5000    4.0000
omega____ theta____ kappa____ phi______ frames
    -       41.6909  -99.0000    0.0000 162

#__ type_ start__ end____ width___ exp.time_
  6 omega   31.00  130.00   0.5000   16.0000
omega____ theta____ kappa____ phi______ frames
    -      105.9955  -30.0000 -150.0000 198

#__ type_ start__ end____ width___ exp.time_
  7 omega   25.00  109.00   0.5000   16.0000
omega____ theta____ kappa____ phi______ frames
    -      105.9955  -94.0000 -180.0000 168

#__ type_ start__ end____ width___ exp.time_
  8 omega   26.00  151.00   0.5000   16.0000
omega____ theta____ kappa____ phi______ frames
    -      105.9955  -15.0000  -30.0000 250

#__ type_ start__ end____ width___ exp.time_
  9 omega   32.00  137.00   0.5000   16.0000
omega____ theta____ kappa____ phi______ frames
    -      105.9955  -77.0000  -30.0000 210

#__ type_ start__ end____ width___ exp.time_
 10 omega   25.00  109.00   0.5000   16.0000
omega____ theta____ kappa____ phi______ frames
    -      105.9955  -94.0000  -90.0000 168

#__ type_ start__ end____ width___ exp.time_
 11 omega   31.00  130.00   0.5000   16.0000
omega____ theta____ kappa____ phi______ frames
    -      105.9955  -30.0000  120.0000 198

#__ type_ start__ end____ width___ exp.time_
 12 omega   82.00  177.00   0.5000   16.0000
omega____ theta____ kappa____ phi______ frames
    -      105.9955   45.0000  150.0000 190

#__ type_ start__ end____ width___ exp.time_
 13 omega   34.00  121.00   0.5000   16.0000
omega____ theta____ kappa____ phi______ frames
    -      105.9955 -125.0000  150.0000 174

#__ type_ start__ end____ width___ exp.time_
 14 omega -112.00  -15.00   0.5000    4.0000
omega____ theta____ kappa____ phi______ frames
    -      -41.6909  -57.0000 -120.0000 194

#__ type_ start__ end____ width___ exp.time_
 15 omega -116.00  -10.00   0.5000    4.0000
omega____ theta____ kappa____ phi______ frames
    -      -41.6909  -77.0000   90.0000 212

#__ type_ start__ end____ width___ exp.time_
 16 omega -116.00  -10.00   0.5000    4.0000
omega____ theta____ kappa____ phi______ frames
    -      -41.6909  -77.0000    0.0000 212

#__ type_ start__ end____ width___ exp.time_
 17 omega   61.00  178.00   0.5000   16.0000
omega____ theta____ kappa____ phi______ frames
    -      105.9955   15.0000   30.0000 234
;
_diffrn_measurement_device 'four-circle diffractometer'
_diffrn_measurement_device_type 'SuperNova, Dual, Cu at zero, AtlasS2'
_diffrn_measurement_method '\w scans'
_diffrn_orient_matrix_UB_11 -0.1100421000
_diffrn_orient_matrix_UB_12 -0.0463356000
_diffrn_orient_matrix_UB_13 -0.0072661000
_diffrn_orient_matrix_UB_21 -0.0720463000
_diffrn_orient_matrix_UB_22 0.0528189000
_diffrn_orient_matrix_UB_23 0.0257158000
_diffrn_orient_matrix_UB_31 -0.0358645000
_diffrn_orient_matrix_UB_32 0.0340147000
_diffrn_orient_matrix_UB_33 -0.0300858000
_diffrn_radiation_monochromator mirror
_diffrn_radiation_probe x-ray
_diffrn_radiation_type 'Cu K\a'
_diffrn_radiation_wavelength 1.54184
_diffrn_reflns_av_R_equivalents 0.0407
_diffrn_reflns_av_unetI/netI 0.0355
_diffrn_reflns_Laue_measured_fraction_full 0.995
_diffrn_reflns_Laue_measured_fraction_max 0.994
_diffrn_reflns_limit_h_max 13
_diffrn_reflns_limit_h_min -13
_diffrn_reflns_limit_k_max 24
_diffrn_reflns_limit_k_min -24
_diffrn_reflns_limit_l_max 38
_diffrn_reflns_limit_l_min -47
_diffrn_reflns_number 86599
_diffrn_reflns_point_group_measured_fraction_full 0.995
_diffrn_reflns_point_group_measured_fraction_max 0.994
_diffrn_reflns_theta_full 67.684
_diffrn_reflns_theta_max 68.118
_diffrn_reflns_theta_min 3.463
_diffrn_source 'sealed X-ray tube'
_diffrn_source_type 'SuperNova (Cu) X-ray Source'
_exptl_absorpt_coefficient_mu 2.003
_exptl_absorpt_correction_T_max 0.979
_exptl_absorpt_correction_T_min 0.963
_exptl_absorpt_correction_type gaussian
_exptl_absorpt_process_details
;
CrysAlisPro, Agilent Technologies,
Version 1.171.37.35 (release 13-08-2014 CrysAlis171 .NET)
(compiled Aug 13 2014,18:06:01)
Numerical absorption correction based on gaussian integration over
            a multifaceted crystal model
Empirical absorption correction using spherical harmonics,
 implemented in SCALE3 ABSPACK scaling algorithm.
;
_exptl_crystal_colour 'clear colourless'
_exptl_crystal_colour_lustre clear
_exptl_crystal_colour_primary colourless
_exptl_crystal_density_diffrn 1.093
_exptl_crystal_description block
_exptl_crystal_F_000 3152
_exptl_crystal_size_max 0.3013
_exptl_crystal_size_mid 0.2119
_exptl_crystal_size_min 0.171
_refine_diff_density_max 0.620
_refine_diff_density_min -0.489
_refine_diff_density_rms 0.051
_refine_ls_extinction_method none
_refine_ls_goodness_of_fit_ref 1.028
_refine_ls_hydrogen_treatment mixed
_refine_ls_matrix_type full
_refine_ls_number_parameters 1805
_refine_ls_number_reflns 31761
_refine_ls_number_restraints 0
_refine_ls_restrained_S_all 1.028
_refine_ls_R_factor_all 0.0436
_refine_ls_R_factor_gt 0.0396
_refine_ls_shift/su_max 0.003
_refine_ls_shift/su_mean 0.000
_refine_ls_structure_factor_coef Fsqd
_refine_ls_weighting_details 'w=1/[\s^2^(Fo^2^)+(0.0640P)^2^+2.2710P] where P=(Fo^2^+2Fc^2^)/3'
_refine_ls_weighting_scheme calc
_refine_ls_wR_factor_gt 0.1051
_refine_ls_wR_factor_ref 0.1085
_reflns_Friedel_coverage 0.000
_reflns_number_gt 28862
_reflns_number_total 31761
_reflns_threshold_expression 'I > 2\s(I)'
_cod_data_source_file c6dt04659b2.cif
_cod_data_source_block hasj161128a
_cod_depositor_comments
;
Adding full bibliography for 7041815--7041821.cif.

2017-10-30
Z value and formula fixed to values more according to usual
chemical conventions.                 miguel
;
_cod_original_formula_sum 'C160 H280 Ca4 N16 O4 Si8'
_cod_original_formula_weight 2877.02
_cod_original_formula_moiety '4(C40 H70 Ca N4 O Si2)'
_cod_original_formula_units_Z 2
_cod_database_code 7041821
_chemical_oxdiff_formula 'C H N Ca Si O'
_shelx_space_group_comment
;
The symmetry employed for this shelxl refinement is uniquely defined
by the following loop, which should always be used as a source of
symmetry information in preference to the above space-group names.
They are only intended as comments.
;
_reflns_odcompleteness_completeness 99.47
_reflns_odcompleteness_iscentric 1
_reflns_odcompleteness_theta 67.96
_olex2_refinement_description
;
1. Fixed Uiso
 At 1.2 times of:
  All C(H) groups, All C(H,H) groups
 At 1.5 times of:
  All C(H,H,H) groups
2.a Ternary CH refined with riding coordinates:
 C64(H64), C15(H15), C92(H92), C24(H24), C12(H12), C107(H107), C144(H144),
 C135(H135), C55(H55), C27(H27), C52(H52), C147(H147), C95(H95), C132(H132),
 C67(H67), C104(H104)
2.b Secondary CH2 refined with riding coordinates:
 C78(H78A,H78B), C156(H15A,H15B), C76(H76A,H76B), C79(H79A,H79B), C38(H38A,
 H38B), C157(H15F,H15G), C159(H15N,H15O), C118(H11A,H11B), C119(H11C,H11D),
 C77(H77A,H77B), C36(H36A,H36B), C158(H15P,H15Q), C39(H39A,H39B), C37(H37A,
 H37B), C117(H11K,H11L), C116(H11M,H11N)
2.c Aromatic/amide H refined with riding coordinates:
 C122(H122), C90(H90), C9(H9), C8(H8), C88(H88), C140(H140), C89(H89),
 C10(H10), C42(H42), C62(H62), C20(H20), C48(H48), C49(H49), C22(H22), C60(H60),
  C141(H141), C100(H100), C142(H142), C130(H130), C61(H61), C102(H102),
 C129(H129), C101(H101), C21(H21), C50(H50), C128(H128)
2.d Idealised Me refined as rotating group:
 C4(H4A,H4B,H4C), C84(H84A,H84B,H84C), C45(H45A,H45B,H45C), C44(H44A,H44B,
 H44C), C125(H12D,H12E,H12F), C124(H12G,H12H,H12I), C154(H15C,H15D,H15E),
 C75(H75A,H75B,H75C), C155(H15H,H15I,H15J), C150(H15K,H15L,H15M), C72(H72A,H72B,
 H72C), C34(H34A,H34B,H34C), C33(H33A,H33B,H33C), C16(H16A,H16B,H16C),
 C114(H11E,H11F,H11G), C5(H5A,H5B,H5C), C35(H35A,H35B,H35C), C146(H14D,H14E,
 H14F), C85(H85A,H85B,H85C), C112(H11H,H11I,H11J), C93(H93A,H93B,H93C),
 C109(H10A,H10B,H10C), C73(H73A,H73B,H73C), C71(H71A,H71B,H71C), C17(H17A,H17B,
 H17C), C74(H74A,H74B,H74C), C32(H32A,H32B,H32C), C65(H65A,H65B,H65C), C53(H53A,
 H53B,H53C), C31(H31A,H31B,H31C), C115(H11O,H11P,H11Q), C80(H80A,H80B,H80C),
 C136(H13D,H13E,H13F), C111(H11R,H11S,H11T), C28(H28A,H28B,H28C), C160(H16D,
 H16E,H16F), C94(H94A,H94B,H94C), C66(H66A,H66B,H66C), C54(H54A,H54B,H54C),
 C96(H96A,H96B,H96C), C152(H15R,H15S,H15T), C153(H15U,H15V,H15W), C13(H13A,H13B,
 H13C), C29(H29A,H29B,H29C), C30(H30A,H30B,H30C), C113(H11U,H11V,H11W),
 C110(H11X,H11Y,H), C14(H14A,H14B,H14C), C137(H13G,H13H,H13I), C151(H15X,H15Y,
 HA), C145(H14G,H14H,H14I), C149(H14J,H14K,H14L), C25(H25A,H25B,H25C), C57(H57A,
 H57B,H57C), C120(H12A,H12B,H12C), C70(H70A,H70B,H70C), C97(H97A,H97B,H97C),
 C56(H56A,H56B,H56C), C148(H14M,H14N,H14O), C106(H10D,H10E,H10F), C108(H10G,
 H10H,H10I), C105(H10J,H10K,H10L), C40(H40A,H40B,H40C), C26(H26A,H26B,H26C),
 C69(H69A,H69B,H69C), C134(H13J,H13K,H13L), C68(H68A,H68B,H68C), C133(H13M,H13N,
 H13O)
;
_shelx_shelxl_version_number 2014/7
_olex2_date_sample_data_collection 2016-11-28
_olex2_submission_original_sample_id hasj161128a
_olex2_submission_special_instructions 'No special instructions were received'

loop_
_space_group_symop_operation_xyz
'x, y, z'
'-x, -y, -z'

loop_
_atom_site_label
_atom_site_type_symbol
_atom_site_fract_x
_atom_site_fract_y
_atom_site_fract_z
_atom_site_U_iso_or_equiv
_atom_site_adp_type
_atom_site_occupancy
_atom_site_site_symmetry_order
_atom_site_calc_flag
_atom_site_refinement_flags_posn
Ca1 Ca 0.45373(2) -0.06580(2) 0.60885(2) 0.01421(6) Uani 1 1 d .
Ca2 Ca 0.44702(2) 0.33532(2) 0.85772(2) 0.01559(7) Uani 1 1 d .
Ca3 Ca -0.04747(2) 0.84541(2) 0.89093(2) 0.01502(7) Uani 1 1 d .
Ca4 Ca 0.95452(2) 0.45518(2) 0.64305(2) 0.01523(7) Uani 1 1 d .
Si8 Si 1.22839(3) 0.44184(2) 0.68781(2) 0.01899(9) Uani 1 1 d .
Si2 Si 0.15979(3) -0.07549(2) 0.57758(2) 0.01802(9) Uani 1 1 d .
Si4 Si 0.72406(3) 0.34088(2) 0.81424(2) 0.02037(9) Uani 1 1 d .
Si1 Si 0.20635(3) -0.06453(2) 0.65406(2) 0.01986(9) Uani 1 1 d .
Si6 Si -0.33381(3) 0.88222(2) 0.92840(2) 0.01942(9) Uani 1 1 d .
Si5 Si -0.29959(4) 0.85175(2) 0.85075(2) 0.02136(9) Uani 1 1 d .
Si7 Si 1.21252(3) 0.41221(2) 0.60931(2) 0.01980(9) Uani 1 1 d .
Si3 Si 0.70991(3) 0.36839(2) 0.89260(2) 0.02047(9) Uani 1 1 d .
O4 O 0.86831(9) 0.50164(5) 0.69958(3) 0.0219(2) Uani 1 1 d .
O1 O 0.54485(9) -0.08312(6) 0.55148(3) 0.0237(2) Uani 1 1 d .
O2 O 0.35921(9) 0.28884(6) 0.80112(3) 0.0221(2) Uani 1 1 d .
O3 O 0.03436(10) 0.84929(6) 0.94844(3) 0.0243(2) Uani 1 1 d .
N9 N 0.07857(10) 0.76310(6) 0.85996(3) 0.0153(2) Uani 1 1 d .
N14 N 0.83956(10) 0.36164(6) 0.61721(3) 0.0153(2) Uani 1 1 d .
N1 N 0.57887(10) 0.01687(6) 0.64071(3) 0.0149(2) Uani 1 1 d .
N5 N 0.33631(10) 0.27655(6) 0.89188(3) 0.0166(2) Uani 1 1 d .
N2 N 0.56303(11) -0.13776(6) 0.63583(3) 0.0170(2) Uani 1 1 d .
N10 N 0.06038(11) 0.91755(6) 0.86314(3) 0.0169(2) Uani 1 1 d .
N6 N 0.33664(11) 0.42822(6) 0.88671(3) 0.0171(2) Uani 1 1 d .
N11 N -0.24818(11) 0.86232(6) 0.89236(3) 0.0196(3) Uani 1 1 d .
N13 N 0.84125(11) 0.51075(6) 0.60732(3) 0.0173(2) Uani 1 1 d .
N3 N 0.25130(10) -0.06735(6) 0.61241(3) 0.0181(3) Uani 1 1 d .
N7 N 0.64804(10) 0.34961(6) 0.85211(3) 0.0196(3) Uani 1 1 d .
N15 N 1.15259(10) 0.43357(6) 0.64975(3) 0.0186(3) Uani 1 1 d .
N12 N 0.19819(12) 0.82324(8) 0.99955(4) 0.0284(3) Uani 1 1 d .
N8 N 0.19319(12) 0.21230(7) 0.75270(4) 0.0250(3) Uani 1 1 d .
N16 N 0.70242(12) 0.57537(7) 0.74811(4) 0.0272(3) Uani 1 1 d .
N4 N 0.71758(12) -0.11397(8) 0.49735(4) 0.0310(3) Uani 1 1 d .
C6 C 0.56370(12) 0.08604(7) 0.65806(4) 0.0163(3) Uani 1 1 d .
C123 C 0.72868(12) 0.38009(7) 0.62461(4) 0.0156(3) Uani 1 1 d .
C81 C 0.18453(12) 0.78471(7) 0.87295(4) 0.0164(3) Uani 1 1 d .
C43 C 0.22801(12) 0.28239(7) 0.87962(4) 0.0169(3) Uani 1 1 d .
C18 C 0.52513(12) -0.19721(8) 0.64724(4) 0.0197(3) Uani 1 1 d .
C87 C 0.12009(12) 0.66944(7) 0.81029(4) 0.0182(3) Uani 1 1 d .
C138 C 0.86464(12) 0.29190(7) 0.60299(4) 0.0169(3) Uani 1 1 d .
C1 C 0.68715(12) -0.00267(7) 0.62979(4) 0.0167(3) Uani 1 1 d .
C122 C 0.68905(12) 0.44826(7) 0.63089(4) 0.0179(3) Uani 1 1 d .
H122 H 0.6199 0.4565 0.6449 0.021 Uiso 1 1 calc R
C90 C -0.01693(13) 0.58190(8) 0.84059(4) 0.0207(3) Uani 1 1 d .
H90 H -0.0653 0.5523 0.8505 0.025 Uiso 1 1 calc R
C3 C 0.67485(13) -0.13124(8) 0.62680(4) 0.0185(3) Uani 1 1 d .
C41 C 0.22533(12) 0.41004(7) 0.87888(4) 0.0175(3) Uani 1 1 d .
C143 C 0.83329(14) 0.26439(8) 0.56794(4) 0.0229(3) Uani 1 1 d .
C58 C 0.36005(13) 0.22178(7) 0.90859(4) 0.0184(3) Uani 1 1 d .
C83 C 0.17221(13) 0.91173(7) 0.87198(4) 0.0174(3) Uani 1 1 d .
C11 C 0.61265(13) 0.10911(8) 0.69189(4) 0.0189(3) Uani 1 1 d .
C9 C 0.53691(14) 0.22154(8) 0.69232(4) 0.0219(3) Uani 1 1 d .
H9 H 0.5294 0.2678 0.7037 0.026 Uiso 1 1 calc R
C63 C 0.41595(13) 0.16235(8) 0.89070(4) 0.0202(3) Uani 1 1 d .
C121 C 0.73347(13) 0.50601(7) 0.62019(4) 0.0177(3) Uani 1 1 d .
C86 C 0.06619(12) 0.69339(7) 0.84313(4) 0.0164(3) Uani 1 1 d .
C103 C 0.02997(13) 0.97134(8) 0.81341(4) 0.0214(3) Uani 1 1 d .
C2 C 0.72422(12) -0.07075(8) 0.62025(4) 0.0183(3) Uani 1 1 d .
C82 C 0.22009(13) 0.85334(8) 0.88159(4) 0.0182(3) Uani 1 1 d .
C7 C 0.49854(12) 0.13040(7) 0.64223(4) 0.0174(3) Uani 1 1 d .
C126 C 0.86619(13) 0.56511(8) 0.59018(4) 0.0199(3) Uani 1 1 d .
C139 C 0.92502(13) 0.25225(8) 0.62284(4) 0.0197(3) Uani 1 1 d .
C51 C 0.32990(14) 0.52742(8) 0.93570(4) 0.0237(3) Uani 1 1 d .
C8 C 0.48558(13) 0.19781(8) 0.65991(4) 0.0200(3) Uani 1 1 d .
H8 H 0.4407 0.2278 0.6495 0.024 Uiso 1 1 calc R
C88 C 0.10642(13) 0.60108(8) 0.79437(4) 0.0207(3) Uani 1 1 d .
H88 H 0.1450 0.5840 0.7728 0.025 Uiso 1 1 calc R
C19 C 0.52644(13) -0.19670(8) 0.68313(4) 0.0230(3) Uani 1 1 d .
C98 C 0.02332(13) 0.97437(7) 0.84954(4) 0.0187(3) Uani 1 1 d .
C46 C 0.36438(12) 0.49799(7) 0.90124(4) 0.0188(3) Uani 1 1 d .
C91 C -0.00296(13) 0.64926(7) 0.85821(4) 0.0183(3) Uani 1 1 d .
C4 C 0.77994(13) 0.04950(8) 0.62567(4) 0.0225(3) Uani 1 1 d .
H4A H 0.7419 0.0934 0.6267 0.034 Uiso 1 1 calc GR
H4B H 0.8194 0.0351 0.6031 0.034 Uiso 1 1 calc GR
H4C H 0.8385 0.0538 0.6445 0.034 Uiso 1 1 calc GR
C140 C 0.94722(14) 0.18433(8) 0.60756(5) 0.0252(3) Uani 1 1 d .
H140 H 0.9878 0.1570 0.6207 0.030 Uiso 1 1 calc R
C89 C 0.03834(13) 0.55751(7) 0.80906(4) 0.0209(3) Uani 1 1 d .
H89 H 0.0296 0.5113 0.7976 0.025 Uiso 1 1 calc R
C10 C 0.59928(13) 0.17724(8) 0.70795(4) 0.0217(3) Uani 1 1 d .
H10 H 0.6341 0.1937 0.7303 0.026 Uiso 1 1 calc R
C84 C 0.27551(13) 0.73415(8) 0.87992(4) 0.0218(3) Uani 1 1 d .
H84A H 0.2352 0.6967 0.8875 0.033 Uiso 1 1 calc GR
H84B H 0.3303 0.7567 0.8983 0.033 Uiso 1 1 calc GR
H84C H 0.3197 0.7164 0.8585 0.033 Uiso 1 1 calc GR
C64 C 0.45481(14) 0.15346(8) 0.85291(4) 0.0239(3) Uani 1 1 d .
H64 H 0.4220 0.1920 0.8436 0.029 Uiso 1 1 calc R
C42 C 0.18444(12) 0.34171(8) 0.87052(4) 0.0178(3) Uani 1 1 d .
H42 H 0.1154 0.3347 0.8563 0.021 Uiso 1 1 calc R
C131 C 0.92749(13) 0.62338(8) 0.60801(4) 0.0226(3) Uani 1 1 d .
C23 C 0.47867(13) -0.25342(8) 0.62306(4) 0.0226(3) Uani 1 1 d .
C45 C 0.14366(13) 0.22222(8) 0.87340(5) 0.0240(3) Uani 1 1 d .
H45A H 0.1744 0.1864 0.8547 0.036 Uiso 1 1 calc GR
H45B H 0.0658 0.2364 0.8666 0.036 Uiso 1 1 calc GR
H45C H 0.1363 0.2051 0.8949 0.036 Uiso 1 1 calc GR
C99 C -0.02643(14) 1.03139(8) 0.87178(4) 0.0233(3) Uani 1 1 d .
C62 C 0.43916(14) 0.11092(8) 0.90836(4) 0.0234(3) Uani 1 1 d .
H62 H 0.4778 0.0710 0.8964 0.028 Uiso 1 1 calc R
C15 C 0.67530(14) 0.06210(8) 0.71149(4) 0.0230(3) Uani 1 1 d .
H15 H 0.6788 0.0161 0.6958 0.028 Uiso 1 1 calc R
C92 C 0.18689(14) 0.71610(8) 0.79115(4) 0.0223(3) Uani 1 1 d .
H92 H 0.1903 0.7623 0.8067 0.027 Uiso 1 1 calc R
C78 C 0.39235(14) 0.22768(9) 0.77661(4) 0.0259(3) Uani 1 1 d .
H78A H 0.4570 0.2050 0.7867 0.031 Uiso 1 1 calc R
H78B H 0.4220 0.2395 0.7549 0.031 Uiso 1 1 calc R
C156 C 0.90037(14) 0.56397(8) 0.72361(4) 0.0261(4) Uani 1 1 d .
H15A H 0.9630 0.5876 0.7131 0.031 Uiso 1 1 calc R
H15B H 0.9322 0.5535 0.7454 0.031 Uiso 1 1 calc R
C47 C 0.43245(13) 0.53530(8) 0.88175(4) 0.0211(3) Uani 1 1 d .
C24 C 0.57348(14) -0.13595(9) 0.70972(4) 0.0256(3) Uani 1 1 d .
H24 H 0.5690 -0.0958 0.6987 0.031 Uiso 1 1 calc R
C20 C 0.48237(15) -0.25331(9) 0.69427(5) 0.0292(4) Uani 1 1 d .
H20 H 0.4837 -0.2537 0.7185 0.035 Uiso 1 1 calc R
C127 C 0.83573(15) 0.55844(8) 0.55462(4) 0.0255(3) Uani 1 1 d .
C48 C 0.46274(14) 0.60222(8) 0.89702(5) 0.0259(3) Uani 1 1 d .
H48 H 0.5084 0.6279 0.8841 0.031 Uiso 1 1 calc R
C59 C 0.33222(14) 0.22931(8) 0.94426(4) 0.0228(3) Uani 1 1 d .
C44 C 0.13048(14) 0.46193(8) 0.87724(5) 0.0256(3) Uani 1 1 d .
H44A H 0.0721 0.4614 0.8956 0.038 Uiso 1 1 calc GR
H44B H 0.0912 0.4509 0.8544 0.038 Uiso 1 1 calc GR
H44C H 0.1667 0.5071 0.8807 0.038 Uiso 1 1 calc GR
C125 C 0.63394(13) 0.32876(8) 0.62858(4) 0.0224(3) Uani 1 1 d .
H12D H 0.6666 0.2830 0.6222 0.034 Uiso 1 1 calc GR
H12E H 0.5668 0.3326 0.6133 0.034 Uiso 1 1 calc GR
H12F H 0.6073 0.3375 0.6529 0.034 Uiso 1 1 calc GR
C12 C 0.44567(14) 0.10925(8) 0.60587(4) 0.0222(3) Uani 1 1 d .
H12 H 0.4612 0.0598 0.5974 0.027 Uiso 1 1 calc R
C49 C 0.42766(16) 0.63183(8) 0.93048(5) 0.0303(4) Uani 1 1 d .
H49 H 0.4484 0.6776 0.9403 0.036 Uiso 1 1 calc R
C22 C 0.43453(15) -0.30829(8) 0.63565(5) 0.0284(4) Uani 1 1 d .
H22 H 0.4021 -0.3462 0.6197 0.034 Uiso 1 1 calc R
C76 C 0.26520(14) 0.32137(8) 0.78570(4) 0.0245(3) Uani 1 1 d .
H76A H 0.2943 0.3340 0.7641 0.029 Uiso 1 1 calc R
H76B H 0.2413 0.3633 0.8022 0.029 Uiso 1 1 calc R
C60 C 0.35475(15) 0.17595(8) 0.96057(4) 0.0263(3) Uani 1 1 d .
H60 H 0.3338 0.1802 0.9844 0.032 Uiso 1 1 calc R
C79 C 0.28803(15) 0.17984(8) 0.76807(4) 0.0273(4) Uani 1 1 d .
H79A H 0.3126 0.1381 0.7515 0.033 Uiso 1 1 calc R
H79B H 0.2595 0.1670 0.7896 0.033 Uiso 1 1 calc R
C107 C 0.07621(14) 0.90887(9) 0.78824(4) 0.0239(3) Uani 1 1 d .
H107 H 0.0771 0.8707 0.8008 0.029 Uiso 1 1 calc R
C144 C 0.96281(14) 0.28054(8) 0.66039(4) 0.0232(3) Uani 1 1 d .
H144 H 0.9751 0.3305 0.6630 0.028 Uiso 1 1 calc R
C124 C 0.64978(14) 0.56585(8) 0.62527(5) 0.0261(3) Uani 1 1 d .
H12G H 0.6758 0.6005 0.6454 0.039 Uiso 1 1 calc GR
H12H H 0.5695 0.5507 0.6294 0.039 Uiso 1 1 calc GR
H12I H 0.6500 0.5850 0.6043 0.039 Uiso 1 1 calc GR
C141 C 0.91146(15) 0.15625(8) 0.57387(5) 0.0269(4) Uani 1 1 d .
H141 H 0.9247 0.1096 0.5643 0.032 Uiso 1 1 calc R
C154 C 1.35073(14) 0.37867(9) 0.68807(5) 0.0274(4) Uani 1 1 d .
H15C H 1.3171 0.3328 0.6838 0.041 Uiso 1 1 calc GR
H15D H 1.3908 0.3887 0.7108 0.041 Uiso 1 1 calc GR
H15E H 1.4078 0.3817 0.6697 0.041 Uiso 1 1 calc GR
C38 C 0.53153(15) -0.13945(9) 0.52213(4) 0.0270(4) Uani 1 1 d .
H38A H 0.4871 -0.1246 0.5033 0.032 Uiso 1 1 calc R
H38B H 0.4852 -0.1758 0.5293 0.032 Uiso 1 1 calc R
C100 C -0.06344(15) 1.08534(8) 0.85755(5) 0.0291(4) Uani 1 1 d .
H100 H -0.0962 1.1242 0.8724 0.035 Uiso 1 1 calc R
C75 C 0.62610(15) 0.35337(9) 0.77720(4) 0.0294(4) Uani 1 1 d .
H75A H 0.5621 0.3196 0.7737 0.044 Uiso 1 1 calc GR
H75B H 0.6729 0.3481 0.7558 0.044 Uiso 1 1 calc GR
H75C H 0.5922 0.3989 0.7828 0.044 Uiso 1 1 calc GR
C157 C 0.79433(15) 0.60959(8) 0.73200(5) 0.0285(4) Uani 1 1 d .
H15F H 0.8180 0.6523 0.7482 0.034 Uiso 1 1 calc R
H15G H 0.7632 0.6209 0.7103 0.034 Uiso 1 1 calc R
C142 C 0.85667(15) 0.19603(8) 0.55429(4) 0.0270(4) Uani 1 1 d .
H142 H 0.8341 0.1766 0.5309 0.032 Uiso 1 1 calc R
C155 C 1.12771(15) 0.43278(9) 0.72480(4) 0.0274(4) Uani 1 1 d .
H15H H 1.0655 0.4671 0.7274 0.041 Uiso 1 1 calc GR
H15I H 1.1737 0.4391 0.7465 0.041 Uiso 1 1 calc GR
H15J H 1.0916 0.3875 0.7198 0.041 Uiso 1 1 calc GR
C150 C 1.09749(14) 0.42266(9) 0.57579(4) 0.0277(4) Uani 1 1 d .
H15K H 1.0274 0.3954 0.5783 0.042 Uiso 1 1 calc GR
H15L H 1.1301 0.4076 0.5523 0.042 Uiso 1 1 calc GR
H15M H 1.0753 0.4705 0.5794 0.042 Uiso 1 1 calc GR
C135 C 0.96626(15) 0.63197(8) 0.64579(5) 0.0267(3) Uani 1 1 d .
H135 H 0.9303 0.5940 0.6550 0.032 Uiso 1 1 calc R
C55 C 0.26282(16) 0.48886(9) 0.95900(4) 0.0282(4) Uani 1 1 d .
H55 H 0.2425 0.4428 0.9449 0.034 Uiso 1 1 calc R
C27 C 0.47219(15) -0.25484(8) 0.58433(4) 0.0258(3) Uani 1 1 d .
H27 H 0.5139 -0.2135 0.5802 0.031 Uiso 1 1 calc R
C72 C 0.59696(14) 0.35522(9) 0.92586(4) 0.0265(3) Uani 1 1 d .
H72A H 0.5291 0.3848 0.9251 0.040 Uiso 1 1 calc GR
H72B H 0.6326 0.3661 0.9492 0.040 Uiso 1 1 calc GR
H72C H 0.5704 0.3078 0.9206 0.040 Uiso 1 1 calc GR
C130 C 0.95459(15) 0.67449(8) 0.59031(5) 0.0276(4) Uani 1 1 d .
H130 H 0.9965 0.7136 0.6022 0.033 Uiso 1 1 calc R
C34 C 0.05757(15) -0.15100(9) 0.57161(5) 0.0315(4) Uani 1 1 d .
H34A H 0.1042 -0.1923 0.5700 0.047 Uiso 1 1 calc GR
H34B H 0.0113 -0.1543 0.5501 0.047 Uiso 1 1 calc GR
H34C H 0.0040 -0.1458 0.5916 0.047 Uiso 1 1 calc GR
C159 C 0.67025(14) 0.51226(9) 0.72416(4) 0.0263(3) Uani 1 1 d .
H15N H 0.6367 0.5222 0.7025 0.032 Uiso 1 1 calc R
H15O H 0.6091 0.4882 0.7350 0.032 Uiso 1 1 calc R
C61 C 0.40712(15) 0.11664(8) 0.94285(4) 0.0261(3) Uani 1 1 d .
H61 H 0.4208 0.0804 0.9543 0.031 Uiso 1 1 calc R
C33 C 0.06105(14) -0.00106(8) 0.57746(5) 0.0270(3) Uani 1 1 d .
H33A H 0.0152 0.0089 0.5991 0.040 Uiso 1 1 calc GR
H33B H 0.0069 -0.0118 0.5574 0.040 Uiso 1 1 calc GR
H33C H 0.1095 0.0385 0.5758 0.040 Uiso 1 1 calc GR
C102 C -0.00739(15) 1.02687(9) 0.80050(5) 0.0283(4) Uani 1 1 d .
H102 H -0.0010 1.0257 0.7762 0.034 Uiso 1 1 calc R
C118 C 0.00705(14) 0.80406(8) 0.97131(4) 0.0249(3) Uani 1 1 d .
H11A H -0.0492 0.7687 0.9595 0.030 Uiso 1 1 calc R
H11B H -0.0313 0.8298 0.9927 0.030 Uiso 1 1 calc R
C119 C 0.11795(15) 0.77099(9) 0.98111(4) 0.0279(4) Uani 1 1 d .
H11C H 0.0976 0.7392 0.9962 0.033 Uiso 1 1 calc R
H11D H 0.1566 0.7451 0.9598 0.033 Uiso 1 1 calc R
C16 C 0.60471(16) 0.05653(9) 0.74413(4) 0.0304(4) Uani 1 1 d .
H16A H 0.6012 0.1011 0.7600 0.046 Uiso 1 1 calc GR
H16B H 0.6436 0.0244 0.7560 0.046 Uiso 1 1 calc GR
H16C H 0.5243 0.0405 0.7373 0.046 Uiso 1 1 calc GR
C114 C -0.42159(15) 0.80820(9) 0.93699(5) 0.0291(4) Uani 1 1 d .
H11E H -0.4756 0.7917 0.9174 0.044 Uiso 1 1 calc GR
H11F H -0.4674 0.8225 0.9585 0.044 Uiso 1 1 calc GR
H11G H -0.3676 0.7718 0.9396 0.044 Uiso 1 1 calc GR
C52 C 0.46736(14) 0.50573(8) 0.84417(4) 0.0242(3) Uani 1 1 d .
H52 H 0.4805 0.4561 0.8422 0.029 Uiso 1 1 calc R
C5 C 0.75851(14) -0.19086(9) 0.62158(5) 0.0285(4) Uani 1 1 d .
H5A H 0.7257 -0.2259 0.6327 0.043 Uiso 1 1 calc GR
H5B H 0.8355 -0.1758 0.6321 0.043 Uiso 1 1 calc GR
H5C H 0.7684 -0.2094 0.5965 0.043 Uiso 1 1 calc GR
C77 C 0.15920(14) 0.27445(8) 0.77702(4) 0.0252(3) Uani 1 1 d .
H77A H 0.1278 0.2633 0.7987 0.030 Uiso 1 1 calc R
H77B H 0.0960 0.2974 0.7664 0.030 Uiso 1 1 calc R
C35 C 0.24595(15) -0.08356(9) 0.53591(4) 0.0280(4) Uani 1 1 d .
H35A H 0.3042 -0.0467 0.5385 0.042 Uiso 1 1 calc GR
H35B H 0.1917 -0.0810 0.5167 0.042 Uiso 1 1 calc GR
H35C H 0.2868 -0.1272 0.5308 0.042 Uiso 1 1 calc GR
C146 C 1.07954(15) 0.25090(10) 0.67004(5) 0.0335(4) Uani 1 1 d .
H14D H 1.0690 0.2024 0.6692 0.050 Uiso 1 1 calc GR
H14E H 1.1033 0.2740 0.6937 0.050 Uiso 1 1 calc GR
H14F H 1.1409 0.2574 0.6534 0.050 Uiso 1 1 calc GR
C36 C 0.61576(15) -0.03089(9) 0.54132(4) 0.0272(4) Uani 1 1 d .
H36A H 0.6281 0.0068 0.5618 0.033 Uiso 1 1 calc R
H36B H 0.5731 -0.0129 0.5232 0.033 Uiso 1 1 calc R
C85 C 0.26019(14) 0.96913(8) 0.87366(5) 0.0278(4) Uani 1 1 d .
H85A H 0.2227 1.0060 0.8650 0.042 Uiso 1 1 calc GR
H85B H 0.3288 0.9528 0.8591 0.042 Uiso 1 1 calc GR
H85C H 0.2860 0.9857 0.8979 0.042 Uiso 1 1 calc GR
C158 C 0.77763(14) 0.46756(8) 0.71543(4) 0.0254(3) Uani 1 1 d .
H15P H 0.8092 0.4560 0.7370 0.030 Uiso 1 1 calc R
H15Q H 0.7545 0.4249 0.6992 0.030 Uiso 1 1 calc R
C112 C -0.18602(15) 0.80395(10) 0.81978(4) 0.0301(4) Uani 1 1 d .
H11H H -0.1114 0.8295 0.8224 0.045 Uiso 1 1 calc GR
H11I H -0.2148 0.7982 0.7957 0.045 Uiso 1 1 calc GR
H11J H -0.1731 0.7594 0.8252 0.045 Uiso 1 1 calc GR
C129 C 0.92161(17) 0.66916(9) 0.55594(5) 0.0316(4) Uani 1 1 d .
H129 H 0.9388 0.7049 0.5444 0.038 Uiso 1 1 calc R
C101 C -0.05357(16) 1.08364(9) 0.82231(5) 0.0316(4) Uani 1 1 d .
H101 H -0.0783 1.1212 0.8131 0.038 Uiso 1 1 calc R
C147 C 0.7785(2) 0.30638(9) 0.54422(5) 0.0361(4) Uani 1 1 d .
H147 H 0.7761 0.3546 0.5574 0.043 Uiso 1 1 calc R
C39 C 0.64982(16) -0.16695(9) 0.50833(5) 0.0321(4) Uani 1 1 d .
H39A H 0.6936 -0.1834 0.5268 0.039 Uiso 1 1 calc R
H39B H 0.6380 -0.2056 0.4883 0.039 Uiso 1 1 calc R
C93 C 0.11925(16) 0.72107(9) 0.75793(5) 0.0307(4) Uani 1 1 d .
H93A H 0.1143 0.6762 0.7424 0.046 Uiso 1 1 calc GR
H93B H 0.1608 0.7523 0.7460 0.046 Uiso 1 1 calc GR
H93C H 0.0393 0.7379 0.7641 0.046 Uiso 1 1 calc GR
C109 C -0.00472(17) 0.88811(10) 0.75640(5) 0.0328(4) Uani 1 1 d .
H10A H -0.0855 0.8815 0.7641 0.049 Uiso 1 1 calc GR
H10B H 0.0237 0.8457 0.7417 0.049 Uiso 1 1 calc GR
H10C H -0.0042 0.9238 0.7429 0.049 Uiso 1 1 calc GR
C37 C 0.73441(15) -0.05780(10) 0.52728(4) 0.0309(4) Uani 1 1 d .
H37A H 0.7805 -0.0212 0.5202 0.037 Uiso 1 1 calc R
H37B H 0.7794 -0.0734 0.5458 0.037 Uiso 1 1 calc R
C21 C 0.43691(16) -0.30867(9) 0.67079(5) 0.0325(4) Uani 1 1 d .
H21 H 0.4075 -0.3467 0.6788 0.039 Uiso 1 1 calc R
C50 C 0.36236(16) 0.59477(9) 0.94955(5) 0.0303(4) Uani 1 1 d .
H50 H 0.3389 0.6154 0.9726 0.036 Uiso 1 1 calc R
C73 C 0.85107(15) 0.40193(9) 0.81477(5) 0.0308(4) Uani 1 1 d .
H73A H 0.8211 0.4484 0.8197 0.046 Uiso 1 1 calc GR
H73B H 0.8901 0.3923 0.7920 0.046 Uiso 1 1 calc GR
H73C H 0.9080 0.3968 0.8329 0.046 Uiso 1 1 calc GR
C71 C 0.76093(17) 0.45893(9) 0.90689(5) 0.0334(4) Uani 1 1 d .
H71A H 0.8167 0.4697 0.8897 0.050 Uiso 1 1 calc GR
H71B H 0.8001 0.4652 0.9297 0.050 Uiso 1 1 calc GR
H71C H 0.6926 0.4891 0.9087 0.050 Uiso 1 1 calc GR
C17 C 0.80231(15) 0.08512(10) 0.72220(5) 0.0315(4) Uani 1 1 d .
H17A H 0.8470 0.0898 0.7014 0.047 Uiso 1 1 calc GR
H17B H 0.8404 0.0514 0.7331 0.047 Uiso 1 1 calc GR
H17C H 0.8006 0.1289 0.7388 0.047 Uiso 1 1 calc GR
C128 C 0.86326(17) 0.61134(9) 0.53838(5) 0.0314(4) Uani 1 1 d .
H128 H 0.8415 0.6077 0.5146 0.038 Uiso 1 1 calc R
C74 C 0.79274(17) 0.25477(9) 0.79965(5) 0.0349(4) Uani 1 1 d .
H74A H 0.8496 0.2472 0.8173 0.052 Uiso 1 1 calc GR
H74B H 0.8336 0.2525 0.7774 0.052 Uiso 1 1 calc GR
H74C H 0.7307 0.2199 0.7966 0.052 Uiso 1 1 calc GR
C32 C 0.32257(15) -0.01905(10) 0.68523(4) 0.0301(4) Uani 1 1 d .
H32A H 0.3979 -0.0431 0.6808 0.045 Uiso 1 1 calc GR
H32B H 0.2979 -0.0178 0.7093 0.045 Uiso 1 1 calc GR
H32C H 0.3323 0.0273 0.6818 0.045 Uiso 1 1 calc GR
C65 C 0.40854(16) 0.08726(8) 0.82976(4) 0.0271(4) Uani 1 1 d .
H65A H 0.4446 0.0486 0.8372 0.041 Uiso 1 1 calc GR
H65B H 0.4291 0.0861 0.8054 0.041 Uiso 1 1 calc GR
H65C H 0.3223 0.0848 0.8319 0.041 Uiso 1 1 calc GR
C117 C 0.22780(15) 0.86921(9) 0.97677(4) 0.0300(4) Uani 1 1 d .
H11K H 0.2695 0.8440 0.9559 0.036 Uiso 1 1 calc R
H11L H 0.2815 0.9053 0.9893 0.036 Uiso 1 1 calc R
C53 C 0.58223(16) 0.53555(10) 0.83329(5) 0.0341(4) Uani 1 1 d .
H53A H 0.5710 0.5837 0.8334 0.051 Uiso 1 1 calc GR
H53B H 0.6039 0.5114 0.8097 0.051 Uiso 1 1 calc GR
H53C H 0.6455 0.5307 0.8497 0.051 Uiso 1 1 calc GR
C31 C 0.06486(14) -0.01699(10) 0.66711(5) 0.0301(4) Uani 1 1 d .
H31A H 0.0717 0.0288 0.6626 0.045 Uiso 1 1 calc GR
H31B H 0.0505 -0.0140 0.6920 0.045 Uiso 1 1 calc GR
H31C H -0.0012 -0.0410 0.6535 0.045 Uiso 1 1 calc GR
C95 C -0.05983(15) 0.67154(8) 0.89381(4) 0.0257(4) Uani 1 1 d .
H95 H -0.0348 0.7195 0.9034 0.031 Uiso 1 1 calc R
C116 C 0.11697(15) 0.90078(9) 0.96561(4) 0.0286(4) Uani 1 1 d .
H11M H 0.0789 0.9291 0.9864 0.034 Uiso 1 1 calc R
H11N H 0.1385 0.9305 0.9495 0.034 Uiso 1 1 calc R
C115 C -0.24144(15) 0.91466(9) 0.96888(4) 0.0297(4) Uani 1 1 d .
H11O H -0.1983 0.8769 0.9751 0.045 Uiso 1 1 calc GR
H11P H -0.2932 0.9352 0.9882 0.045 Uiso 1 1 calc GR
H11Q H -0.1849 0.9487 0.9643 0.045 Uiso 1 1 calc GR
C80 C 0.09132(17) 0.16676(10) 0.74413(5) 0.0359(4) Uani 1 1 d .
H80A H 0.1147 0.1262 0.7270 0.054 Uiso 1 1 calc GR
H80B H 0.0279 0.1900 0.7343 0.054 Uiso 1 1 calc GR
H80C H 0.0631 0.1535 0.7653 0.054 Uiso 1 1 calc GR
C132 C 0.77670(18) 0.49409(9) 0.53362(5) 0.0332(4) Uani 1 1 d .
H132 H 0.7981 0.4563 0.5453 0.040 Uiso 1 1 calc R
C136 C 0.92416(16) 0.69867(8) 0.66890(5) 0.0297(4) Uani 1 1 d .
H13D H 0.9616 0.7369 0.6612 0.045 Uiso 1 1 calc GR
H13E H 0.9460 0.6999 0.6933 0.045 Uiso 1 1 calc GR
H13F H 0.8380 0.7018 0.6670 0.045 Uiso 1 1 calc GR
C111 C -0.32619(18) 0.93373(10) 0.83668(5) 0.0362(4) Uani 1 1 d .
H11R H -0.3862 0.9599 0.8517 0.054 Uiso 1 1 calc GR
H11S H -0.3539 0.9242 0.8124 0.054 Uiso 1 1 calc GR
H11T H -0.2523 0.9599 0.8386 0.054 Uiso 1 1 calc GR
C67 C 0.28174(18) 0.29547(9) 0.96536(4) 0.0316(4) Uani 1 1 d .
H67 H 0.3097 0.3329 0.9543 0.038 Uiso 1 1 calc R
C104 C -0.04053(18) 1.03574(8) 0.91073(5) 0.0316(4) Uani 1 1 d .
H104 H -0.0267 0.9895 0.9152 0.038 Uiso 1 1 calc R
C28 C 0.34336(16) -0.25128(9) 0.57284(5) 0.0330(4) Uani 1 1 d .
H28A H 0.3005 -0.2917 0.5762 0.049 Uiso 1 1 calc GR
H28B H 0.3406 -0.2492 0.5481 0.049 Uiso 1 1 calc GR
H28C H 0.3064 -0.2107 0.5868 0.049 Uiso 1 1 calc GR
C160 C 0.59931(17) 0.61889(10) 0.75657(5) 0.0382(4) Uani 1 1 d .
H16D H 0.6221 0.6602 0.7734 0.057 Uiso 1 1 calc GR
H16E H 0.5377 0.5948 0.7667 0.057 Uiso 1 1 calc GR
H16F H 0.5689 0.6309 0.7352 0.057 Uiso 1 1 calc GR
C94 C 0.31404(15) 0.69302(9) 0.78194(5) 0.0298(4) Uani 1 1 d .
H94A H 0.3568 0.6896 0.8033 0.045 Uiso 1 1 calc GR
H94B H 0.3540 0.7260 0.7708 0.045 Uiso 1 1 calc GR
H94C H 0.3126 0.6487 0.7658 0.045 Uiso 1 1 calc GR
C66 C 0.58995(16) 0.15673(10) 0.85074(5) 0.0359(4) Uani 1 1 d .
H66A H 0.6181 0.2011 0.8636 0.054 Uiso 1 1 calc GR
H66B H 0.6137 0.1501 0.8262 0.054 Uiso 1 1 calc GR
H66C H 0.6245 0.1211 0.8610 0.054 Uiso 1 1 calc GR
C54 C 0.36743(16) 0.51289(10) 0.81896(5) 0.0350(4) Uani 1 1 d .
H54A H 0.2957 0.4909 0.8253 0.052 Uiso 1 1 calc GR
H54B H 0.3904 0.4913 0.7951 0.052 Uiso 1 1 calc GR
H54C H 0.3520 0.5610 0.8203 0.052 Uiso 1 1 calc GR
C96 C -0.01729(17) 0.62923(8) 0.91933(4) 0.0300(4) Uani 1 1 d .
H96A H -0.0445 0.5823 0.9114 0.045 Uiso 1 1 calc GR
H96B H -0.0494 0.6478 0.9426 0.045 Uiso 1 1 calc GR
H96C H 0.0694 0.6304 0.9204 0.045 Uiso 1 1 calc GR
C152 C 1.26104(17) 0.32129(9) 0.59603(5) 0.0340(4) Uani 1 1 d .
H15R H 1.3196 0.3118 0.6128 0.051 Uiso 1 1 calc GR
H15S H 1.2964 0.3135 0.5727 0.051 Uiso 1 1 calc GR
H15T H 1.1924 0.2913 0.5956 0.051 Uiso 1 1 calc GR
C153 C 1.30345(17) 0.52687(9) 0.70195(5) 0.0342(4) Uani 1 1 d .
H15U H 1.3617 0.5328 0.6844 0.051 Uiso 1 1 calc GR
H15V H 1.3435 0.5292 0.7244 0.051 Uiso 1 1 calc GR
H15W H 1.2442 0.5628 0.7044 0.051 Uiso 1 1 calc GR
C13 C 0.31182(16) 0.11901(10) 0.60565(5) 0.0357(4) Uani 1 1 d .
H13A H 0.2745 0.0921 0.6207 0.054 Uiso 1 1 calc GR
H13B H 0.2815 0.1042 0.5818 0.054 Uiso 1 1 calc GR
H13C H 0.2935 0.1670 0.6143 0.054 Uiso 1 1 calc GR
C29 C 0.53349(19) -0.31681(10) 0.56214(5) 0.0376(4) Uani 1 1 d .
H29A H 0.6161 -0.3178 0.5697 0.056 Uiso 1 1 calc GR
H29B H 0.5307 -0.3140 0.5375 0.056 Uiso 1 1 calc GR
H29C H 0.4928 -0.3582 0.5651 0.056 Uiso 1 1 calc GR
C30 C 0.18533(17) -0.15095(9) 0.66380(5) 0.0342(4) Uani 1 1 d .
H30A H 0.1245 -0.1759 0.6482 0.051 Uiso 1 1 calc GR
H30B H 0.1604 -0.1463 0.6881 0.051 Uiso 1 1 calc GR
H30C H 0.2601 -0.1757 0.6602 0.051 Uiso 1 1 calc GR
C113 C -0.44804(15) 0.94942(9) 0.92761(5) 0.0326(4) Uani 1 1 d .
H11U H -0.4083 0.9925 0.9272 0.049 Uiso 1 1 calc GR
H11V H -0.4975 0.9548 0.9485 0.049 Uiso 1 1 calc GR
H11W H -0.4978 0.9359 0.9067 0.049 Uiso 1 1 calc GR
C110 C -0.43973(15) 0.79998(10) 0.84114(5) 0.0320(4) Uani 1 1 d .
H11X H -0.4285 0.7559 0.8473 0.048 Uiso 1 1 calc GR
H11Y H -0.4589 0.7932 0.8162 0.048 Uiso 1 1 calc GR
H H -0.5047 0.8239 0.8549 0.048 Uiso 1 1 calc GR
C14 C 0.50514(18) 0.14648(9) 0.58031(4) 0.0329(4) Uani 1 1 d .
H14A H 0.4895 0.1951 0.5875 0.049 Uiso 1 1 calc GR
H14B H 0.4733 0.1293 0.5568 0.049 Uiso 1 1 calc GR
H14C H 0.5907 0.1389 0.5803 0.049 Uiso 1 1 calc GR
C137 C 1.10080(17) 0.62672(11) 0.64870(6) 0.0423(5) Uani 1 1 d .
H13G H 1.1267 0.5826 0.6352 0.063 Uiso 1 1 calc GR
H13H H 1.1232 0.6312 0.6733 0.063 Uiso 1 1 calc GR
H13I H 1.1386 0.6630 0.6395 0.063 Uiso 1 1 calc GR
C151 C 1.34299(15) 0.46595(10) 0.60211(5) 0.0356(4) Uani 1 1 d .
H15X H 1.3203 0.5138 0.6074 0.053 Uiso 1 1 calc GR
H15Y H 1.3683 0.4528 0.5777 0.053 Uiso 1 1 calc GR
HA H 1.4083 0.4592 0.6175 0.053 Uiso 1 1 calc GR
C145 C 0.86598(16) 0.27048(10) 0.68586(5) 0.0352(4) Uani 1 1 d .
H14G H 0.7929 0.2918 0.6802 0.053 Uiso 1 1 calc GR
H14H H 0.8909 0.2913 0.7097 0.053 Uiso 1 1 calc GR
H14I H 0.8520 0.2219 0.6840 0.053 Uiso 1 1 calc GR
C149 C 0.8550(2) 0.30345(11) 0.51204(5) 0.0483(6) Uani 1 1 d .
H14J H 0.9348 0.3200 0.5193 0.072 Uiso 1 1 calc GR
H14K H 0.8202 0.3319 0.4974 0.072 Uiso 1 1 calc GR
H14L H 0.8591 0.2565 0.4988 0.072 Uiso 1 1 calc GR
C25 C 0.49864(19) -0.12025(11) 0.74267(5) 0.0394(5) Uani 1 1 d .
H25A H 0.4152 -0.1176 0.7363 0.059 Uiso 1 1 calc GR
H25B H 0.5240 -0.0768 0.7573 0.059 Uiso 1 1 calc GR
H25C H 0.5085 -0.1562 0.7557 0.059 Uiso 1 1 calc GR
C57 C 0.34089(19) 0.48015(10) 0.98962(5) 0.0377(4) Uani 1 1 d .
H57A H 0.4104 0.4532 0.9807 0.057 Uiso 1 1 calc GR
H57B H 0.2958 0.4569 1.0049 0.057 Uiso 1 1 calc GR
H57C H 0.3665 0.5248 1.0028 0.057 Uiso 1 1 calc GR
C120 C 0.30360(17) 0.79417(11) 1.01174(5) 0.0408(5) Uani 1 1 d .
H12A H 0.2804 0.7633 1.0268 0.061 Uiso 1 1 calc GR
H12B H 0.3537 0.8305 1.0250 0.061 Uiso 1 1 calc GR
H12C H 0.3476 0.7690 0.9916 0.061 Uiso 1 1 calc GR
C70 C 0.83939(15) 0.31378(10) 0.89870(5) 0.0366(4) Uani 1 1 d .
H70A H 0.8155 0.2660 0.8926 0.055 Uiso 1 1 calc GR
H70B H 0.8657 0.3253 0.9231 0.055 Uiso 1 1 calc GR
H70C H 0.9044 0.3216 0.8835 0.055 Uiso 1 1 calc GR
C97 C -0.19478(17) 0.67023(10) 0.89154(6) 0.0397(5) Uani 1 1 d .
H97A H -0.2210 0.7000 0.8763 0.059 Uiso 1 1 calc GR
H97B H -0.2279 0.6860 0.9149 0.059 Uiso 1 1 calc GR
H97C H -0.2221 0.6238 0.8819 0.059 Uiso 1 1 calc GR
C56 C 0.14730(19) 0.52393(11) 0.97313(6) 0.0459(5) Uani 1 1 d .
H56A H 0.1657 0.5682 0.9882 0.069 Uiso 1 1 calc GR
H56B H 0.1050 0.4958 0.9867 0.069 Uiso 1 1 calc GR
H56C H 0.0975 0.5302 0.9536 0.069 Uiso 1 1 calc GR
C148 C 0.6516(2) 0.28375(12) 0.53351(5) 0.0453(5) Uani 1 1 d .
H14M H 0.6517 0.2365 0.5206 0.068 Uiso 1 1 calc GR
H14N H 0.6191 0.3126 0.5186 0.068 Uiso 1 1 calc GR
H14O H 0.6027 0.2877 0.5544 0.068 Uiso 1 1 calc GR
C106 C -0.16511(19) 1.05660(11) 0.92298(5) 0.0447(5) Uani 1 1 d .
H10D H -0.1792 1.1033 0.9207 0.067 Uiso 1 1 calc GR
H10E H -0.1737 1.0537 0.9475 0.067 Uiso 1 1 calc GR
H10F H -0.2227 1.0262 0.9087 0.067 Uiso 1 1 calc GR
C108 C 0.20272(17) 0.91973(12) 0.77691(6) 0.0481(6) Uani 1 1 d .
H10G H 0.2050 0.9583 0.7654 0.072 Uiso 1 1 calc GR
H10H H 0.2296 0.8789 0.7606 0.072 Uiso 1 1 calc GR
H10I H 0.2548 0.9290 0.7975 0.072 Uiso 1 1 calc GR
C105 C 0.0508(2) 1.08348(13) 0.93204(5) 0.0513(6) Uani 1 1 d .
H10J H 0.1302 1.0708 0.9231 0.077 Uiso 1 1 calc GR
H10K H 0.0464 1.0802 0.9566 0.077 Uiso 1 1 calc GR
H10L H 0.0345 1.1301 0.9301 0.077 Uiso 1 1 calc GR
C40 C 0.83152(17) -0.13997(14) 0.48261(5) 0.0489(6) Uani 1 1 d .
H40A H 0.8765 -0.1575 0.5001 0.073 Uiso 1 1 calc GR
H40B H 0.8765 -0.1033 0.4758 0.073 Uiso 1 1 calc GR
H40C H 0.8177 -0.1765 0.4621 0.073 Uiso 1 1 calc GR
C26 C 0.70317(18) -0.14475(13) 0.71862(7) 0.0515(6) Uani 1 1 d .
H26A H 0.7112 -0.1846 0.7289 0.077 Uiso 1 1 calc GR
H26B H 0.7310 -0.1044 0.7353 0.077 Uiso 1 1 calc GR
H26C H 0.7506 -0.1509 0.6973 0.077 Uiso 1 1 calc GR
C69 C 0.1463(2) 0.29609(12) 0.96504(7) 0.0604(7) Uani 1 1 d .
H69A H 0.1179 0.2937 0.9412 0.091 Uiso 1 1 calc GR
H69B H 0.1182 0.3380 0.9802 0.091 Uiso 1 1 calc GR
H69C H 0.1161 0.2570 0.9735 0.091 Uiso 1 1 calc GR
C134 C 0.8215(3) 0.47485(13) 0.49656(7) 0.0673(8) Uani 1 1 d .
H13J H 0.7971 0.5091 0.4837 0.101 Uiso 1 1 calc GR
H13K H 0.7884 0.4307 0.4852 0.101 Uiso 1 1 calc GR
H13L H 0.9080 0.4723 0.4968 0.101 Uiso 1 1 calc GR
C68 C 0.3265(4) 0.31064(13) 1.00265(6) 0.0841(12) Uani 1 1 d .
H68A H 0.2997 0.2750 1.0144 0.126 Uiso 1 1 calc GR
H68B H 0.2957 0.3544 1.0150 0.126 Uiso 1 1 calc GR
H68C H 0.4132 0.3123 1.0027 0.126 Uiso 1 1 calc GR
C133 C 0.6446(2) 0.49758(17) 0.53322(9) 0.0885(12) Uani 1 1 d .
H13M H 0.6152 0.5080 0.5573 0.133 Uiso 1 1 calc GR
H13N H 0.6120 0.4539 0.5209 0.133 Uiso 1 1 calc GR
H13O H 0.6199 0.5331 0.5212 0.133 Uiso 1 1 calc GR
H82 H 0.2975(18) 0.8611(10) 0.8921(5) 0.026(5) Uiso 1 1 d .
H2 H 0.8040(18) -0.0781(10) 0.6114(5) 0.029(5) Uiso 1 1 d .

loop_
_atom_site_aniso_label
_atom_site_aniso_U_11
_atom_site_aniso_U_22
_atom_site_aniso_U_33
_atom_site_aniso_U_23
_atom_site_aniso_U_13
_atom_site_aniso_U_12
Ca1 0.01292(12) 0.01549(13) 0.01419(14) 0.00315(10) -0.00150(10) -0.00022(10)
Ca2 0.01449(13) 0.01545(14) 0.01680(14) 0.00345(11) 0.00023(10) -0.00170(10)
Ca3 0.01431(13) 0.01482(13) 0.01594(14) 0.00330(10) 0.00102(10) -0.00048(10)
Ca4 0.01451(13) 0.01369(13) 0.01708(14) 0.00242(10) -0.00275(10) 0.00016(10)
Si8 0.01741(18) 0.01724(19) 0.0209(2) 0.00103(15) -0.00444(15) 0.00249(14)
Si2 0.01421(17) 0.01771(19) 0.0215(2) 0.00280(15) -0.00247(15) 0.00030(14)
Si4 0.01795(18) 0.01901(19) 0.0220(2) -0.00019(16) 0.00254(15) -0.00507(15)
Si1 0.01565(18) 0.0238(2) 0.0204(2) 0.00522(16) 0.00231(15) 0.00053(15)
Si6 0.01509(18) 0.0215(2) 0.0237(2) 0.00936(16) 0.00105(15) 0.00104(15)
Si5 0.01747(18) 0.0261(2) 0.0218(2) 0.00823(16) -0.00516(15) -0.00382(16)
Si7 0.01607(18) 0.0218(2) 0.0214(2) 0.00415(16) 0.00138(15) 0.00074(15)
Si3 0.01587(18) 0.0220(2) 0.0220(2) 0.00130(16) -0.00315(15) -0.00242(15)
O4 0.0204(5) 0.0251(6) 0.0190(5) 0.0018(4) -0.0007(4) 0.0008(4)
O1 0.0216(5) 0.0328(6) 0.0164(5) 0.0042(4) 0.0006(4) -0.0031(4)
O2 0.0202(5) 0.0260(6) 0.0195(5) 0.0039(4) -0.0019(4) -0.0009(4)
O3 0.0272(5) 0.0284(6) 0.0163(5) 0.0029(4) -0.0024(4) -0.0036(4)
N9 0.0155(5) 0.0141(6) 0.0151(6) 0.0007(5) -0.0012(4) -0.0017(4)
N14 0.0165(5) 0.0143(6) 0.0147(6) 0.0026(4) -0.0012(4) -0.0002(4)
N1 0.0155(5) 0.0151(6) 0.0138(6) 0.0026(4) -0.0010(4) 0.0001(4)
N5 0.0178(6) 0.0158(6) 0.0169(6) 0.0051(5) -0.0014(5) -0.0022(5)
N2 0.0173(6) 0.0184(6) 0.0162(6) 0.0054(5) -0.0011(5) 0.0019(5)
N10 0.0185(6) 0.0178(6) 0.0141(6) 0.0030(5) -0.0007(5) -0.0042(5)
N6 0.0173(6) 0.0148(6) 0.0194(6) 0.0045(5) -0.0010(5) -0.0008(5)
N11 0.0155(6) 0.0220(6) 0.0226(7) 0.0079(5) -0.0025(5) -0.0020(5)
N13 0.0174(6) 0.0164(6) 0.0186(6) 0.0050(5) -0.0010(5) 0.0012(5)
N3 0.0140(5) 0.0185(6) 0.0217(6) 0.0039(5) 0.0004(5) 0.0010(4)
N7 0.0151(6) 0.0186(6) 0.0232(7) 0.0004(5) -0.0012(5) -0.0020(5)
N15 0.0144(5) 0.0187(6) 0.0220(6) 0.0027(5) -0.0027(5) 0.0008(5)
N12 0.0275(7) 0.0350(8) 0.0208(7) 0.0021(6) -0.0041(6) 0.0014(6)
N8 0.0273(7) 0.0280(7) 0.0199(7) 0.0056(5) -0.0062(5) -0.0061(6)
N16 0.0274(7) 0.0303(7) 0.0240(7) 0.0054(6) 0.0043(6) 0.0069(6)
N4 0.0229(7) 0.0522(9) 0.0187(7) 0.0089(6) 0.0023(5) 0.0046(6)
C6 0.0138(6) 0.0176(7) 0.0168(7) 0.0020(5) 0.0019(5) -0.0018(5)
C123 0.0170(6) 0.0168(7) 0.0130(7) 0.0032(5) -0.0018(5) -0.0017(5)
C81 0.0157(6) 0.0205(7) 0.0124(7) 0.0021(5) 0.0008(5) -0.0009(5)
C43 0.0164(6) 0.0186(7) 0.0153(7) 0.0027(5) 0.0018(5) -0.0019(5)
C18 0.0154(6) 0.0208(7) 0.0252(8) 0.0097(6) 0.0003(6) 0.0053(5)
C87 0.0156(6) 0.0195(7) 0.0183(7) 0.0016(6) -0.0033(5) -0.0006(5)
C138 0.0159(6) 0.0145(7) 0.0199(7) 0.0031(5) 0.0035(5) -0.0020(5)
C1 0.0172(6) 0.0207(7) 0.0117(7) 0.0029(5) -0.0016(5) -0.0015(5)
C122 0.0139(6) 0.0195(7) 0.0193(7) 0.0020(6) 0.0008(5) 0.0011(5)
C90 0.0214(7) 0.0173(7) 0.0233(8) 0.0043(6) -0.0036(6) -0.0023(6)
C3 0.0176(7) 0.0219(7) 0.0163(7) 0.0046(6) -0.0009(5) 0.0045(6)
C41 0.0161(6) 0.0203(7) 0.0161(7) 0.0036(6) -0.0008(5) 0.0010(5)
C143 0.0294(8) 0.0167(7) 0.0217(8) 0.0025(6) 0.0006(6) -0.0018(6)
C58 0.0180(7) 0.0173(7) 0.0211(7) 0.0074(6) -0.0040(6) -0.0046(5)
C83 0.0189(7) 0.0184(7) 0.0140(7) 0.0017(5) -0.0002(5) -0.0056(5)
C11 0.0182(7) 0.0207(7) 0.0169(7) 0.0024(6) 0.0005(6) -0.0005(5)
C9 0.0265(7) 0.0169(7) 0.0206(8) -0.0001(6) 0.0036(6) -0.0001(6)
C63 0.0200(7) 0.0183(7) 0.0229(8) 0.0060(6) -0.0020(6) -0.0034(6)
C121 0.0173(7) 0.0176(7) 0.0173(7) 0.0017(6) -0.0036(5) 0.0013(5)
C86 0.0148(6) 0.0150(7) 0.0183(7) 0.0010(5) -0.0046(5) 0.0003(5)
C103 0.0178(7) 0.0255(8) 0.0221(8) 0.0079(6) 0.0002(6) -0.0024(6)
C2 0.0135(6) 0.0239(8) 0.0173(7) 0.0040(6) 0.0014(5) 0.0032(5)
C82 0.0160(7) 0.0213(7) 0.0166(7) 0.0025(6) -0.0032(6) -0.0046(5)
C7 0.0167(6) 0.0178(7) 0.0178(7) 0.0038(6) 0.0010(5) -0.0023(5)
C126 0.0191(7) 0.0176(7) 0.0241(8) 0.0070(6) 0.0018(6) 0.0043(5)
C139 0.0173(7) 0.0179(7) 0.0247(8) 0.0066(6) 0.0024(6) -0.0018(5)
C51 0.0245(7) 0.0213(8) 0.0246(8) 0.0035(6) -0.0035(6) 0.0004(6)
C8 0.0209(7) 0.0185(7) 0.0213(8) 0.0058(6) 0.0021(6) 0.0013(6)
C88 0.0230(7) 0.0197(7) 0.0170(7) -0.0009(6) -0.0019(6) 0.0015(6)
C19 0.0183(7) 0.0274(8) 0.0259(8) 0.0113(6) 0.0001(6) 0.0048(6)
C98 0.0174(7) 0.0175(7) 0.0215(8) 0.0050(6) -0.0010(6) -0.0055(5)
C46 0.0166(6) 0.0157(7) 0.0239(8) 0.0041(6) -0.0055(6) 0.0012(5)
C91 0.0191(7) 0.0163(7) 0.0191(7) 0.0027(6) -0.0022(6) 0.0003(5)
C4 0.0178(7) 0.0235(8) 0.0252(8) 0.0026(6) 0.0030(6) -0.0018(6)
C140 0.0224(7) 0.0172(7) 0.0373(9) 0.0083(7) 0.0008(7) 0.0022(6)
C89 0.0256(7) 0.0146(7) 0.0207(8) -0.0002(6) -0.0064(6) -0.0004(6)
C10 0.0247(7) 0.0214(8) 0.0169(7) -0.0004(6) -0.0010(6) -0.0021(6)
C84 0.0187(7) 0.0213(7) 0.0243(8) 0.0026(6) -0.0043(6) -0.0004(6)
C64 0.0307(8) 0.0168(7) 0.0254(8) 0.0068(6) 0.0041(7) 0.0007(6)
C42 0.0148(6) 0.0216(7) 0.0169(7) 0.0038(6) -0.0025(5) -0.0014(5)
C131 0.0218(7) 0.0179(7) 0.0290(8) 0.0067(6) 0.0015(6) 0.0028(6)
C23 0.0208(7) 0.0204(7) 0.0275(8) 0.0072(6) -0.0005(6) 0.0050(6)
C45 0.0175(7) 0.0224(8) 0.0325(9) 0.0071(6) -0.0017(6) -0.0040(6)
C99 0.0269(8) 0.0171(7) 0.0256(8) 0.0036(6) 0.0015(6) -0.0053(6)
C62 0.0250(7) 0.0177(7) 0.0285(8) 0.0072(6) -0.0015(6) -0.0007(6)
C15 0.0280(8) 0.0218(8) 0.0173(7) 0.0000(6) -0.0057(6) 0.0033(6)
C92 0.0261(8) 0.0191(7) 0.0198(8) -0.0002(6) 0.0035(6) -0.0039(6)
C78 0.0243(8) 0.0312(9) 0.0206(8) 0.0016(7) 0.0011(6) 0.0025(6)
C156 0.0246(8) 0.0292(8) 0.0215(8) -0.0013(6) -0.0034(6) -0.0032(6)
C47 0.0177(7) 0.0187(7) 0.0277(8) 0.0067(6) -0.0047(6) 0.0008(6)
C24 0.0220(7) 0.0356(9) 0.0210(8) 0.0099(7) -0.0030(6) 0.0005(6)
C20 0.0308(8) 0.0327(9) 0.0292(9) 0.0180(7) 0.0034(7) 0.0043(7)
C127 0.0318(8) 0.0208(8) 0.0246(8) 0.0066(6) 0.0007(7) 0.0024(6)
C48 0.0253(8) 0.0186(8) 0.0353(9) 0.0096(7) -0.0046(7) -0.0037(6)
C59 0.0269(8) 0.0205(8) 0.0216(8) 0.0059(6) -0.0023(6) -0.0028(6)
C44 0.0200(7) 0.0204(8) 0.0363(9) 0.0063(7) -0.0049(7) 0.0017(6)
C125 0.0182(7) 0.0205(7) 0.0281(8) 0.0045(6) 0.0021(6) -0.0040(6)
C12 0.0297(8) 0.0151(7) 0.0216(8) 0.0036(6) -0.0073(6) -0.0006(6)
C49 0.0369(9) 0.0173(8) 0.0352(10) 0.0024(7) -0.0080(7) -0.0045(7)
C22 0.0276(8) 0.0207(8) 0.0379(10) 0.0084(7) -0.0016(7) 0.0007(6)
C76 0.0276(8) 0.0251(8) 0.0223(8) 0.0081(6) -0.0041(6) 0.0001(6)
C60 0.0359(9) 0.0256(8) 0.0192(8) 0.0087(6) -0.0026(7) -0.0044(7)
C79 0.0331(9) 0.0261(8) 0.0216(8) 0.0030(6) -0.0036(7) 0.0002(7)
C107 0.0233(7) 0.0302(8) 0.0185(8) 0.0060(6) 0.0015(6) 0.0013(6)
C144 0.0262(8) 0.0175(7) 0.0274(8) 0.0080(6) -0.0059(6) -0.0009(6)
C124 0.0225(7) 0.0206(8) 0.0363(9) 0.0082(7) 0.0033(7) 0.0054(6)
C141 0.0288(8) 0.0145(7) 0.0356(9) 0.0013(6) 0.0069(7) 0.0012(6)
C154 0.0223(7) 0.0298(9) 0.0296(9) 0.0051(7) -0.0040(6) 0.0079(6)
C38 0.0284(8) 0.0347(9) 0.0169(8) 0.0037(7) -0.0024(6) -0.0053(7)
C100 0.0331(9) 0.0188(8) 0.0348(10) 0.0047(7) 0.0020(7) -0.0008(6)
C75 0.0294(8) 0.0350(9) 0.0220(8) 0.0026(7) 0.0000(7) -0.0101(7)
C157 0.0324(9) 0.0247(8) 0.0268(9) 0.0022(7) 0.0019(7) 0.0008(7)
C142 0.0369(9) 0.0192(8) 0.0223(8) -0.0014(6) 0.0048(7) -0.0026(6)
C155 0.0282(8) 0.0309(9) 0.0216(8) 0.0020(7) -0.0025(6) 0.0084(7)
C150 0.0238(8) 0.0414(10) 0.0183(8) 0.0070(7) 0.0026(6) 0.0008(7)
C135 0.0316(8) 0.0175(7) 0.0317(9) 0.0070(6) -0.0092(7) -0.0019(6)
C55 0.0357(9) 0.0245(8) 0.0231(8) 0.0025(6) 0.0025(7) -0.0014(7)
C27 0.0314(8) 0.0187(7) 0.0275(9) 0.0053(6) -0.0022(7) 0.0015(6)
C72 0.0229(7) 0.0344(9) 0.0204(8) 0.0023(7) -0.0041(6) -0.0028(6)
C130 0.0306(8) 0.0181(8) 0.0353(9) 0.0082(7) 0.0026(7) -0.0008(6)
C34 0.0251(8) 0.0265(8) 0.0431(10) 0.0084(7) -0.0112(7) -0.0058(7)
C159 0.0239(8) 0.0327(9) 0.0234(8) 0.0086(7) 0.0011(6) -0.0011(7)
C61 0.0315(8) 0.0216(8) 0.0282(9) 0.0123(6) -0.0068(7) -0.0027(6)
C33 0.0203(7) 0.0268(8) 0.0336(9) 0.0060(7) -0.0044(7) 0.0056(6)
C102 0.0315(8) 0.0312(9) 0.0254(8) 0.0133(7) -0.0007(7) -0.0010(7)
C118 0.0270(8) 0.0283(8) 0.0180(8) 0.0021(6) 0.0002(6) -0.0031(6)
C119 0.0316(8) 0.0283(8) 0.0221(8) 0.0019(7) 0.0007(7) 0.0009(7)
C16 0.0368(9) 0.0329(9) 0.0226(8) 0.0085(7) -0.0039(7) 0.0003(7)
C114 0.0233(8) 0.0323(9) 0.0345(9) 0.0136(7) 0.0030(7) -0.0029(7)
C52 0.0266(8) 0.0182(7) 0.0290(9) 0.0081(6) 0.0007(7) -0.0008(6)
C5 0.0219(8) 0.0257(8) 0.0403(10) 0.0124(7) 0.0046(7) 0.0081(6)
C77 0.0229(7) 0.0302(8) 0.0238(8) 0.0087(7) -0.0035(6) -0.0004(6)
C35 0.0274(8) 0.0337(9) 0.0218(8) 0.0037(7) -0.0012(6) 0.0041(7)
C146 0.0273(8) 0.0445(11) 0.0322(10) 0.0160(8) -0.0055(7) 0.0011(7)
C36 0.0295(8) 0.0322(9) 0.0211(8) 0.0089(7) -0.0002(6) -0.0044(7)
C85 0.0219(7) 0.0224(8) 0.0404(10) 0.0099(7) -0.0059(7) -0.0083(6)
C158 0.0293(8) 0.0244(8) 0.0237(8) 0.0077(6) 0.0020(6) -0.0003(6)
C112 0.0241(8) 0.0452(10) 0.0212(8) 0.0074(7) -0.0018(6) -0.0052(7)
C129 0.0435(10) 0.0212(8) 0.0337(10) 0.0133(7) 0.0105(8) 0.0024(7)
C101 0.0366(9) 0.0245(8) 0.0381(10) 0.0167(7) -0.0014(8) 0.0011(7)
C147 0.0694(13) 0.0178(8) 0.0194(8) 0.0008(6) -0.0093(8) -0.0003(8)
C39 0.0366(9) 0.0374(10) 0.0214(8) 0.0038(7) -0.0005(7) 0.0075(7)
C93 0.0352(9) 0.0316(9) 0.0269(9) 0.0096(7) -0.0009(7) -0.0024(7)
C109 0.0401(10) 0.0362(10) 0.0226(9) 0.0072(7) -0.0045(7) 0.0021(8)
C37 0.0230(8) 0.0497(11) 0.0219(8) 0.0123(7) -0.0011(6) -0.0074(7)
C21 0.0341(9) 0.0258(9) 0.0429(11) 0.0194(8) 0.0055(8) 0.0021(7)
C50 0.0376(9) 0.0234(8) 0.0270(9) -0.0010(7) -0.0027(7) -0.0005(7)
C73 0.0253(8) 0.0324(9) 0.0325(9) 0.0026(7) 0.0022(7) -0.0107(7)
C71 0.0395(9) 0.0300(9) 0.0275(9) -0.0008(7) -0.0054(7) -0.0122(7)
C17 0.0271(8) 0.0377(10) 0.0274(9) 0.0016(7) -0.0064(7) 0.0069(7)
C128 0.0477(10) 0.0257(8) 0.0227(8) 0.0091(7) 0.0032(7) 0.0039(7)
C74 0.0375(9) 0.0264(9) 0.0379(10) 0.0002(7) 0.0143(8) 0.0003(7)
C32 0.0240(8) 0.0467(10) 0.0198(8) 0.0076(7) -0.0005(6) -0.0022(7)
C65 0.0352(9) 0.0215(8) 0.0249(8) 0.0055(6) 0.0018(7) -0.0015(7)
C117 0.0281(8) 0.0360(9) 0.0233(8) 0.0005(7) -0.0037(7) -0.0054(7)
C53 0.0311(9) 0.0387(10) 0.0346(10) 0.0127(8) 0.0036(7) -0.0049(7)
C31 0.0215(8) 0.0395(10) 0.0279(9) 0.0041(7) 0.0037(7) 0.0062(7)
C95 0.0366(9) 0.0146(7) 0.0247(8) 0.0014(6) 0.0078(7) -0.0016(6)
C116 0.0333(9) 0.0270(8) 0.0228(8) -0.0001(7) -0.0019(7) -0.0057(7)
C115 0.0272(8) 0.0387(10) 0.0233(8) 0.0066(7) 0.0020(7) -0.0002(7)
C80 0.0383(10) 0.0385(10) 0.0314(10) 0.0093(8) -0.0111(8) -0.0162(8)
C132 0.0538(11) 0.0234(8) 0.0238(9) 0.0088(7) -0.0085(8) -0.0040(8)
C136 0.0378(9) 0.0220(8) 0.0295(9) 0.0062(7) -0.0065(7) -0.0007(7)
C111 0.0437(10) 0.0369(10) 0.0321(10) 0.0166(8) -0.0136(8) -0.0034(8)
C67 0.0542(11) 0.0217(8) 0.0199(8) 0.0067(6) 0.0055(8) 0.0042(7)
C104 0.0513(11) 0.0175(8) 0.0246(9) 0.0013(6) 0.0062(8) 0.0003(7)
C28 0.0365(9) 0.0320(9) 0.0293(9) 0.0039(7) -0.0092(7) 0.0030(7)
C160 0.0376(10) 0.0437(11) 0.0344(10) 0.0104(8) 0.0098(8) 0.0160(8)
C94 0.0245(8) 0.0333(9) 0.0290(9) 0.0009(7) 0.0041(7) -0.0061(7)
C66 0.0335(9) 0.0332(9) 0.0396(10) 0.0047(8) 0.0109(8) -0.0078(7)
C54 0.0345(9) 0.0420(10) 0.0282(9) 0.0071(8) -0.0052(7) -0.0057(8)
C96 0.0446(10) 0.0222(8) 0.0228(8) 0.0038(6) 0.0038(7) -0.0034(7)
C152 0.0410(10) 0.0309(9) 0.0284(9) 0.0019(7) 0.0075(8) 0.0098(7)
C153 0.0366(9) 0.0261(9) 0.0378(10) 0.0025(7) -0.0149(8) -0.0040(7)
C13 0.0318(9) 0.0345(10) 0.0410(11) 0.0085(8) -0.0161(8) -0.0041(7)
C29 0.0488(11) 0.0324(10) 0.0306(10) 0.0039(8) 0.0029(8) 0.0130(8)
C30 0.0385(9) 0.0316(9) 0.0353(10) 0.0135(8) 0.0107(8) 0.0002(7)
C113 0.0260(8) 0.0330(9) 0.0423(10) 0.0155(8) 0.0044(7) 0.0089(7)
C110 0.0225(8) 0.0403(10) 0.0320(9) 0.0058(8) -0.0058(7) -0.0073(7)
C14 0.0512(11) 0.0297(9) 0.0185(8) 0.0073(7) -0.0049(7) -0.0060(8)
C137 0.0354(10) 0.0381(11) 0.0520(12) 0.0064(9) -0.0141(9) 0.0083(8)
C151 0.0216(8) 0.0434(10) 0.0433(11) 0.0124(8) 0.0047(7) -0.0050(7)
C145 0.0305(9) 0.0469(11) 0.0265(9) 0.0042(8) 0.0010(7) 0.0054(8)
C149 0.0763(15) 0.0475(12) 0.0237(10) 0.0142(8) -0.0121(9) -0.0269(11)
C25 0.0465(11) 0.0469(11) 0.0241(9) 0.0063(8) 0.0054(8) -0.0075(9)
C57 0.0540(11) 0.0317(9) 0.0258(9) 0.0030(7) -0.0034(8) -0.0036(8)
C120 0.0321(9) 0.0539(12) 0.0357(10) 0.0081(9) -0.0069(8) 0.0063(8)
C70 0.0225(8) 0.0440(11) 0.0432(11) 0.0088(9) -0.0051(7) 0.0056(7)
C97 0.0364(10) 0.0396(10) 0.0460(11) 0.0153(9) 0.0184(9) 0.0128(8)
C56 0.0427(11) 0.0483(12) 0.0483(12) 0.0134(10) 0.0160(10) 0.0055(9)
C148 0.0558(12) 0.0507(12) 0.0289(10) 0.0073(9) -0.0079(9) 0.0191(10)
C106 0.0474(11) 0.0476(12) 0.0340(10) -0.0027(9) 0.0136(9) -0.0145(9)
C108 0.0278(9) 0.0626(14) 0.0455(12) -0.0071(10) 0.0119(9) -0.0046(9)
C105 0.0453(11) 0.0752(16) 0.0262(10) -0.0053(10) -0.0001(9) -0.0051(11)
C40 0.0284(9) 0.0911(18) 0.0272(10) 0.0121(10) 0.0058(8) 0.0170(10)
C26 0.0285(10) 0.0646(15) 0.0550(14) -0.0013(11) -0.0156(9) 0.0047(9)
C69 0.0606(14) 0.0456(13) 0.0717(17) 0.0044(12) 0.0392(13) 0.0110(11)
C134 0.093(2) 0.0456(13) 0.0507(15) -0.0175(11) 0.0201(14) -0.0172(13)
C68 0.182(4) 0.0358(12) 0.0301(12) -0.0041(10) -0.0268(16) 0.0317(17)
C133 0.0533(15) 0.089(2) 0.092(2) -0.0500(19) -0.0037(15) -0.0193(14)

loop_
_atom_type_symbol
_atom_type_description
_atom_type_scat_dispersion_real
_atom_type_scat_dispersion_imag
_atom_type_scat_source
C C 0.0181 0.0091 'International Tables Vol C Tables 4.2.6.8 and 6.1.1.4'
H H 0.0000 0.0000 'International Tables Vol C Tables 4.2.6.8 and 6.1.1.4'
Ca Ca 0.3641 1.2855 'International Tables Vol C Tables 4.2.6.8 and 6.1.1.4'
N N 0.0311 0.0180 'International Tables Vol C Tables 4.2.6.8 and 6.1.1.4'
O O 0.0492 0.0322 'International Tables Vol C Tables 4.2.6.8 and 6.1.1.4'
Si Si 0.2541 0.3302 'International Tables Vol C Tables 4.2.6.8 and 6.1.1.4'

loop_
_exptl_crystal_face_index_h
_exptl_crystal_face_index_k
_exptl_crystal_face_index_l
_exptl_crystal_face_perp_dist
_exptl_oxdiff_crystal_face_indexfrac_h
_exptl_oxdiff_crystal_face_indexfrac_k
_exptl_oxdiff_crystal_face_indexfrac_l
_exptl_oxdiff_crystal_face_x
_exptl_oxdiff_crystal_face_y
_exptl_oxdiff_crystal_face_z
5 -7 -9 0.1363 4.9907 -7.0001 -9.0021 -0.1594 -0.9608 -0.1463
2 2 -24 0.1355 2.0044 1.9843 -24.0097 -0.1381 -0.6570 0.7180
-4 9 -16 0.0877 -3.9850 8.9836 -16.0078 0.1386 0.3500 0.9301
-5 9 -1 0.0776 -4.9870 8.9927 -1.0022 0.1394 0.8085 0.5149
1 -10 20 0.1721 0.9866 -9.9813 20.0102 0.2085 -0.0837 -0.9769
-1 -12 16 0.1473 -1.0120 -11.9831 16.0097 0.5503 -0.1483 -0.8530
-3 -12 8 0.1221 -3.0082 -11.9886 8.0072 0.8283 -0.2106 -0.5408
-5 -9 -4 0.1003 -5.0011 -8.9984 -3.9976 0.9963 -0.2178 -0.0064
-5 -2 -17 0.1101 -4.9927 -2.0107 -17.0045 0.7661 -0.1838 0.6223
-3 5 -22 0.1125 -2.9881 4.9825 -22.0089 0.2579 -0.0875 0.9388
-7 -2 -9 0.0728 -6.9922 -2.0062 -9.0012 0.9278 0.1663 0.4533
-7 -4 -3 0.0729 -6.9950 -4.0012 -2.9984 0.9769 0.2155 0.2050
-6 -7 5 0.0974 -6.0002 -6.9942 5.0052 0.9480 0.1916 -0.1733
-4 -10 14 0.1229 -4.0067 -9.9863 14.0090 0.8018 0.1215 -0.6175
-1 -10 20 0.1564 -1.0112 -9.9818 20.0105 0.4284 0.0602 -0.9053
6 -2 16 0.1610 5.9885 -1.9873 16.0052 -0.6832 -0.1248 -0.7639
7 4 3 0.1001 6.9950 4.0012 2.9984 -0.9769 -0.2155 -0.2050
6 7 -4 0.0872 6.0000 6.9948 -4.0048 -0.9553 -0.1658 0.1432
5 9 -11 0.0897 5.0042 8.9890 -11.0078 -0.8872 -0.1688 0.4575
-7 2 -4 0.0621 -6.9899 1.9945 -4.0007 0.7058 0.5061 0.4389
-7 -2 6 0.0856 -6.9952 -1.9968 6.0042 0.8187 0.5529 0.0023
-4 -7 19 0.1272 -4.0053 -6.9850 19.0098 0.6263 0.4085 -0.6659
7 2 -8 0.0995 6.9957 1.9956 -8.0049 -0.8041 -0.6045 0.0578
6 5 -15 0.1022 6.0006 4.9892 -15.0082 -0.7824 -0.5547 0.4060
-6 3 12 0.1077 -5.9935 3.0042 12.0046 0.4331 0.8992 -0.0440
-2 -5 24 0.1480 -2.0069 -4.9825 24.0106 0.2772 0.4989 -0.8199
6 -7 1 0.1344 5.9875 -6.9937 1.0014 -0.3421 -0.7750 -0.4828
4 -9 18 0.1773 3.9846 -8.9824 18.0085 -0.1531 -0.2984 -0.9902
-4 9 11 0.1055 -3.9905 9.0004 11.0019 -0.0579 1.0458 0.1183
-4 11 -1 0.0791 -3.9864 10.9918 -1.0030 -0.0633 0.8420 0.5470
-3 10 -15 0.0866 -2.9854 9.9839 -15.0079 -0.0250 0.3565 0.8982
-1 -2 25 0.1562 -1.0057 -1.9835 25.0098 0.0208 0.6108 -0.7838
4 -11 7 0.1510 3.9852 -10.9880 7.0052 0.0197 -0.6873 -0.7274
4 -11 -1 0.1469 3.9868 -10.9930 -0.9977 0.0779 -0.8935 -0.4869
2 -2 -23 0.1494 2.0009 -2.0126 -23.0081 0.0403 -0.8421 0.5520
-2 0 -24 0.1351 -1.9929 -0.0155 -24.0083 0.3945 -0.4746 0.7933
1 2 23 0.1453 0.9958 2.0134 23.0075 -0.3700 0.6263 -0.6594
0 10 11 0.0985 0.0059 10.0009 11.0008 -0.5440 0.8107 0.0090
-1 13 0 0.0724 -0.9882 12.9919 -0.0039 -0.4932 0.7573 0.4775
-1 13 -10 0.0736 -0.9862 12.9857 -10.0075 -0.4205 0.4996 0.7782
2 13 -9 0.0732 2.0103 12.9871 -9.0077 -0.7575 0.3095 0.6407
3 11 3 0.0767 3.0051 10.9960 2.9970 -0.8620 0.4414 0.1761
4 9 10 0.0973 4.0010 9.0019 10.0000 -0.9300 0.4444 -0.1382
4 6 15 0.1155 3.9975 6.0068 15.0027 -0.8272 0.4151 -0.3904
6 4 12 0.1206 5.9943 4.0066 12.0019 -0.9325 0.0884 -0.4398
6 6 8 0.0971 5.9967 6.0029 7.9998 -0.9962 0.0907 -0.2516
5 9 0 0.0790 5.0019 8.9959 -0.0038 -0.9672 0.1147 0.1267
7 1 1 0.1015 6.9930 1.0018 0.9987 -0.8232 -0.4252 -0.2468
7 4 -8 0.0895 6.9973 3.9944 -8.0055 -0.8969 -0.4990 0.1258
7 -3 -5 0.1119 6.9909 -2.9995 -5.0023 -0.5940 -0.7907 -0.2023
6 0 -13 0.1182 5.9961 -0.0066 -13.0059 -0.5650 -0.7668 0.1760
4 4 -21 0.1203 4.0032 3.9855 -21.0096 -0.4725 -0.6182 0.6241
2 -12 10 0.1485 1.9859 -11.9861 10.0070 0.2641 -0.5188 -0.7800
2 -12 -1 0.1403 1.9882 -11.9929 -0.9970 0.3442 -0.8023 -0.4492
0 -2 -24 0.1455 0.0033 -2.0138 -24.0080 0.2674 -0.7240 0.6537
-1 -13 0 0.1278 -1.0096 -12.9925 0.0043 0.7131 -0.6134 -0.4059
-7 -1 -4 0.0603 -6.9924 -1.0037 -3.9997 0.8450 0.3479 0.3370
-6 -6 8 0.0987 -6.0000 -5.9929 8.0060 0.8798 0.3216 -0.2295
5 0 19 0.1562 4.9907 0.0131 19.0059 -0.6879 0.1299 -0.7503

loop_
_geom_angle_atom_site_label_1
_geom_angle_atom_site_label_2
_geom_angle_atom_site_label_3
_geom_angle
N1 Ca1 O1 100.58(4)
N1 Ca1 N2 83.23(4)
N2 Ca1 O1 102.21(4)
N3 Ca1 O1 118.77(4)
N3 Ca1 N1 125.82(4)
N3 Ca1 N2 119.06(5)
N5 Ca2 O2 99.44(4)
N5 Ca2 N6 83.49(4)
N6 Ca2 O2 109.84(4)
N7 Ca2 O2 110.04(4)
N7 Ca2 N5 132.18(5)
N7 Ca2 N6 118.23(4)
N9 Ca3 O3 97.39(4)
N9 Ca3 N10 83.31(4)
N10 Ca3 O3 109.77(4)
N11 Ca3 O3 112.17(4)
N11 Ca3 N9 135.10(4)
N11 Ca3 N10 114.88(5)
N14 Ca4 O4 107.00(4)
N14 Ca4 N13 83.50(4)
N13 Ca4 O4 100.44(4)
N15 Ca4 O4 109.70(4)
N15 Ca4 N14 115.40(4)
N15 Ca4 N13 136.26(5)
N15 Si8 C154 115.78(7)
N15 Si8 C155 111.45(7)
N15 Si8 C153 113.20(8)
C155 Si8 C154 105.35(8)
C153 Si8 C154 104.26(8)
C153 Si8 C155 105.96(8)
N3 Si2 C34 114.03(8)
N3 Si2 C33 115.28(7)
N3 Si2 C35 111.08(7)
C34 Si2 C35 106.95(8)
C33 Si2 C34 105.27(8)
C33 Si2 C35 103.34(8)
N7 Si4 C75 111.73(7)
N7 Si4 C73 115.61(7)
N7 Si4 C74 113.34(8)
C75 Si4 C73 104.91(9)
C75 Si4 C74 106.16(9)
C73 Si4 C74 104.23(8)
N3 Si1 C32 108.95(7)
N3 Si1 C31 115.37(8)
N3 Si1 C30 112.94(7)
C31 Si1 C32 105.31(8)
C30 Si1 C32 107.30(9)
C30 Si1 C31 106.43(8)
N11 Si6 C114 113.26(7)
N11 Si6 C115 111.29(7)
N11 Si6 C113 115.26(8)
C114 Si6 C115 106.42(8)
C114 Si6 C113 104.22(8)
C113 Si6 C115 105.64(9)
N11 Si5 C112 109.08(7)
N11 Si5 C111 113.53(8)
N11 Si5 C110 115.16(8)
C111 Si5 C112 106.57(9)
C111 Si5 C110 106.87(9)
C110 Si5 C112 104.96(8)
N15 Si7 C150 109.19(7)
N15 Si7 C152 114.63(8)
N15 Si7 C151 114.56(8)
C152 Si7 C150 105.04(9)
C151 Si7 C150 106.11(9)
C151 Si7 C152 106.59(9)
N7 Si3 C72 109.48(7)
N7 Si3 C71 114.14(8)
N7 Si3 C70 114.62(8)
C71 Si3 C72 105.63(8)
C71 Si3 C70 106.69(9)
C70 Si3 C72 105.57(9)
C156 O4 Ca4 127.56(9)
C158 O4 Ca4 123.66(9)
C158 O4 C156 108.71(11)
C38 O1 Ca1 128.97(9)
C38 O1 C36 109.39(12)
C36 O1 Ca1 121.41(9)
C78 O2 Ca2 127.55(10)
C78 O2 C76 108.54(12)
C76 O2 Ca2 123.86(9)
C118 O3 Ca3 126.86(9)
C118 O3 C116 109.55(12)
C116 O3 Ca3 123.56(10)
C81 N9 Ca3 102.37(8)
C81 N9 C86 117.87(12)
C86 N9 Ca3 135.03(9)
C123 N14 Ca4 105.27(9)
C123 N14 C138 119.19(11)
C138 N14 Ca4 134.10(9)
C6 N1 Ca1 134.04(9)
C1 N1 Ca1 104.63(8)
C1 N1 C6 117.58(11)
C43 N5 Ca2 100.93(10)
C43 N5 C58 118.65(12)
C58 N5 Ca2 134.48(9)
C18 N2 Ca1 129.13(9)
C3 N2 Ca1 106.20(10)
C3 N2 C18 120.14(13)
C83 N10 Ca3 105.95(10)
C83 N10 C98 120.32(12)
C98 N10 Ca3 130.56(9)
C41 N6 Ca2 104.13(9)
C41 N6 C46 119.48(12)
C46 N6 Ca2 134.04(9)
Si6 N11 Ca3 126.71(7)
Si6 N11 Si5 124.41(8)
Si5 N11 Ca3 108.88(6)
C121 N13 Ca4 101.04(10)
C121 N13 C126 118.68(13)
C126 N13 Ca4 133.24(10)
Si2 N3 Ca1 123.97(7)
Si2 N3 Si1 124.71(7)
Si1 N3 Ca1 111.21(7)
Si4 N7 Ca2 126.50(7)
Si4 N7 Si3 124.84(7)
Si3 N7 Ca2 108.64(6)
Si8 N15 Ca4 127.03(6)
Si8 N15 Si7 125.28(7)
Si7 N15 Ca4 107.59(6)
C119 N12 C117 109.04(14)
C119 N12 C120 111.61(15)
C120 N12 C117 111.66(15)
C79 N8 C77 109.30(13)
C79 N8 C80 110.84(15)
C77 N8 C80 110.47(14)
C159 N16 C157 108.86(12)
C159 N16 C160 110.72(14)
C160 N16 C157 110.47(15)
C39 N4 C37 108.81(13)
C39 N4 C40 110.74(17)
C37 N4 C40 111.10(15)
C11 C6 N1 119.24(14)
C7 C6 N1 120.55(13)
C7 C6 C11 120.18(13)
N14 C123 C122 124.03(13)
N14 C123 C125 121.43(13)
C122 C123 C125 114.49(12)
N9 C81 C82 124.41(14)
N9 C81 C84 119.99(13)
C82 C81 C84 115.59(13)
N5 C43 C42 124.19(13)
N5 C43 C45 120.09(14)
C42 C43 C45 115.69(13)
C19 C18 N2 118.92(14)
C19 C18 C23 120.51(15)
C23 C18 N2 120.39(14)
C86 C87 C92 122.38(13)
C88 C87 C86 118.33(14)
C88 C87 C92 119.22(13)
C143 C138 N14 118.64(14)
C139 C138 N14 120.93(13)
C139 C138 C143 120.35(13)
N1 C1 C2 124.73(13)
N1 C1 C4 120.21(13)
C2 C1 C4 115.03(12)
C123 C122 H122 114.1
C121 C122 C123 131.85(13)
C121 C122 H122 114.1
C91 C90 H90 119.4
C89 C90 H90 119.4
C89 C90 C91 121.18(14)
N2 C3 C2 124.00(14)
N2 C3 C5 120.94(14)
C2 C3 C5 115.03(13)
N6 C41 C42 124.19(14)
N6 C41 C44 121.59(13)
C42 C41 C44 114.21(13)
C138 C143 C147 122.76(14)
C142 C143 C138 118.43(16)
C142 C143 C147 118.78(15)
C63 C58 N5 121.36(14)
C63 C58 C59 119.78(15)
C59 C58 N5 118.78(13)
N10 C83 C82 124.22(13)
N10 C83 C85 121.63(14)
C82 C83 C85 114.13(13)
C6 C11 C15 122.48(13)
C10 C11 C6 118.22(15)
C10 C11 C15 119.27(14)
C8 C9 H9 120.4
C8 C9 C10 119.28(14)
C10 C9 H9 120.4
C58 C63 C64 121.94(15)
C62 C63 C58 119.14(15)
C62 C63 C64 118.90(14)
N13 C121 C122 124.46(13)
N13 C121 C124 120.34(14)
C122 C121 C124 115.18(13)
C87 C86 N9 119.49(13)
C91 C86 N9 120.52(12)
C91 C86 C87 119.94(13)
C98 C103 C107 121.59(15)
C102 C103 C98 118.89(14)
C102 C103 C107 119.52(15)
C1 C2 C3 131.64(13)
C1 C2 H2 116.4(12)
C3 C2 H2 110.9(12)
C81 C82 C83 131.12(14)
C81 C82 H82 114.7(12)
C83 C82 H82 113.1(12)
C6 C7 C12 122.80(13)
C8 C7 C6 119.07(14)
C8 C7 C12 118.08(14)
C131 C126 N13 120.29(15)
C131 C126 C127 119.88(15)
C127 C126 N13 119.71(13)
C138 C139 C144 121.91(13)
C140 C139 C138 118.43(15)
C140 C139 C144 119.63(15)
C46 C51 C55 123.30(14)
C50 C51 C46 118.36(15)
C50 C51 C55 118.30(15)
C9 C8 C7 121.23(15)
C9 C8 H8 119.4
C7 C8 H8 119.4
C87 C88 H88 119.1
C89 C88 C87 121.90(14)
C89 C88 H88 119.1
C18 C19 C24 121.36(15)
C20 C19 C18 118.62(15)
C20 C19 C24 120.02(15)
C103 C98 N10 119.53(13)
C103 C98 C99 119.99(16)
C99 C98 N10 120.36(14)
C51 C46 N6 119.81(14)
C47 C46 N6 119.57(13)
C47 C46 C51 120.50(14)
C90 C91 C86 119.31(13)
C90 C91 C95 118.40(14)
C86 C91 C95 122.25(13)
C1 C4 H4A 109.5
C1 C4 H4B 109.5
C1 C4 H4C 109.5
H4A C4 H4B 109.5
H4A C4 H4C 109.5
H4B C4 H4C 109.5
C139 C140 H140 119.3
C141 C140 C139 121.39(16)
C141 C140 H140 119.3
C90 C89 C88 119.27(13)
C90 C89 H89 120.4
C88 C89 H89 120.4
C11 C10 H10 119.0
C9 C10 C11 121.94(15)
C9 C10 H10 119.0
C81 C84 H84A 109.5
C81 C84 H84B 109.5
C81 C84 H84C 109.5
H84A C84 H84B 109.5
H84A C84 H84C 109.5
H84B C84 H84C 109.5
C63 C64 H64 107.9
C63 C64 C65 112.65(13)
C63 C64 C66 110.41(15)
C65 C64 H64 107.9
C66 C64 H64 107.9
C66 C64 C65 110.00(13)
C43 C42 C41 131.57(14)
C43 C42 H42 114.2
C41 C42 H42 114.2
C126 C131 C135 122.06(15)
C130 C131 C126 119.15(16)
C130 C131 C135 118.78(14)
C18 C23 C27 121.99(15)
C22 C23 C18 118.50(16)
C22 C23 C27 119.49(15)
C43 C45 H45A 109.5
C43 C45 H45B 109.5
C43 C45 H45C 109.5
H45A C45 H45B 109.5
H45A C45 H45C 109.5
H45B C45 H45C 109.5
C98 C99 C104 121.99(16)
C100 C99 C98 118.83(16)
C100 C99 C104 119.18(14)
C63 C62 H62 119.3
C61 C62 C63 121.37(15)
C61 C62 H62 119.3
C11 C15 H15 108.2
C11 C15 C16 110.02(13)
C11 C15 C17 112.88(14)
C16 C15 H15 108.2
C16 C15 C17 109.34(14)
C17 C15 H15 108.2
C87 C92 H92 108.1
C87 C92 C93 109.51(13)
C87 C92 C94 113.00(14)
C93 C92 H92 108.1
C93 C92 C94 109.81(13)
C94 C92 H92 108.1
O2 C78 H78A 109.5
O2 C78 H78B 109.5
O2 C78 C79 110.85(12)
H78A C78 H78B 108.1
C79 C78 H78A 109.5
C79 C78 H78B 109.5
O4 C156 H15A 109.5
O4 C156 H15B 109.5
O4 C156 C157 110.73(13)
H15A C156 H15B 108.1
C157 C156 H15A 109.5
C157 C156 H15B 109.5
C46 C47 C52 121.63(13)
C48 C47 C46 118.54(15)
C48 C47 C52 119.74(15)
C19 C24 H24 107.2
C19 C24 C25 112.37(14)
C19 C24 C26 111.65(15)
C25 C24 H24 107.2
C25 C24 C26 110.92(16)
C26 C24 H24 107.2
C19 C20 H20 119.3
C21 C20 C19 121.32(17)
C21 C20 H20 119.3
C126 C127 C132 121.63(15)
C128 C127 C126 118.58(15)
C128 C127 C132 119.77(16)
C47 C48 H48 119.3
C49 C48 C47 121.38(16)
C49 C48 H48 119.3
C58 C59 C67 121.29(15)
C60 C59 C58 118.93(14)
C60 C59 C67 119.76(15)
C41 C44 H44A 109.5
C41 C44 H44B 109.5
C41 C44 H44C 109.5
H44A C44 H44B 109.5
H44A C44 H44C 109.5
H44B C44 H44C 109.5
C123 C125 H12D 109.5
C123 C125 H12E 109.5
C123 C125 H12F 109.5
H12D C125 H12E 109.5
H12D C125 H12F 109.5
H12E C125 H12F 109.5
C7 C12 H12 107.5
C7 C12 C13 112.35(14)
C7 C12 C14 111.43(13)
C13 C12 H12 107.5
C13 C12 C14 110.42(15)
C14 C12 H12 107.5
C48 C49 H49 120.1
C50 C49 C48 119.74(15)
C50 C49 H49 120.1
C23 C22 H22 119.3
C21 C22 C23 121.43(16)
C21 C22 H22 119.3
O2 C76 H76A 109.5
O2 C76 H76B 109.5
O2 C76 C77 110.68(14)
H76A C76 H76B 108.1
C77 C76 H76A 109.5
C77 C76 H76B 109.5
C59 C60 H60 119.3
C61 C60 C59 121.49(15)
C61 C60 H60 119.3
N8 C79 C78 109.93(14)
N8 C79 H79A 109.7
N8 C79 H79B 109.7
C78 C79 H79A 109.7
C78 C79 H79B 109.7
H79A C79 H79B 108.2
C103 C107 H107 107.7
C103 C107 C109 111.45(14)
C103 C107 C108 111.46(14)
C109 C107 H107 107.7
C108 C107 H107 107.7
C108 C107 C109 110.51(15)
C139 C144 H144 107.4
C139 C144 C146 113.03(14)
C139 C144 C145 111.15(13)
C146 C144 H144 107.4
C145 C144 H144 107.4
C145 C144 C146 110.16(15)
C121 C124 H12G 109.5
C121 C124 H12H 109.5
C121 C124 H12I 109.5
H12G C124 H12H 109.5
H12G C124 H12I 109.5
H12H C124 H12I 109.5
C140 C141 H141 120.2
C142 C141 C140 119.68(14)
C142 C141 H141 120.2
Si8 C154 H15C 109.5
Si8 C154 H15D 109.5
Si8 C154 H15E 109.5
H15C C154 H15D 109.5
H15C C154 H15E 109.5
H15D C154 H15E 109.5
O1 C38 H38A 109.3
O1 C38 H38B 109.3
O1 C38 C39 111.55(13)
H38A C38 H38B 108.0
C39 C38 H38A 109.3
C39 C38 H38B 109.3
C99 C100 H100 119.3
C101 C100 C99 121.44(15)
C101 C100 H100 119.3
Si4 C75 H75A 109.5
Si4 C75 H75B 109.5
Si4 C75 H75C 109.5
H75A C75 H75B 109.5
H75A C75 H75C 109.5
H75B C75 H75C 109.5
N16 C157 C156 109.69(14)
N16 C157 H15F 109.7
N16 C157 H15G 109.7
C156 C157 H15F 109.7
C156 C157 H15G 109.7
H15F C157 H15G 108.2
C143 C142 H142 119.2
C141 C142 C143 121.57(16)
C141 C142 H142 119.2
Si8 C155 H15H 109.5
Si8 C155 H15I 109.5
Si8 C155 H15J 109.5
H15H C155 H15I 109.5
H15H C155 H15J 109.5
H15I C155 H15J 109.5
Si7 C150 H15K 109.5
Si7 C150 H15L 109.5
Si7 C150 H15M 109.5
H15K C150 H15L 109.5
H15K C150 H15M 109.5
H15L C150 H15M 109.5
C131 C135 H135 107.6
C131 C135 C136 112.89(14)
C131 C135 C137 111.15(15)
C136 C135 H135 107.6
C137 C135 H135 107.6
C137 C135 C136 109.73(14)
C51 C55 H55 108.2
C51 C55 C57 110.16(15)
C51 C55 C56 112.62(16)
C57 C55 H55 108.2
C57 C55 C56 109.25(16)
C56 C55 H55 108.2
C23 C27 H27 107.7
C23 C27 C28 110.24(14)
C23 C27 C29 112.71(15)
C28 C27 H27 107.7
C28 C27 C29 110.70(15)
C29 C27 H27 107.7
Si3 C72 H72A 109.5
Si3 C72 H72B 109.5
Si3 C72 H72C 109.5
H72A C72 H72B 109.5
H72A C72 H72C 109.5
H72B C72 H72C 109.5
C131 C130 H130 119.4
C129 C130 C131 121.12(16)
C129 C130 H130 119.4
Si2 C34 H34A 109.5
Si2 C34 H34B 109.5
Si2 C34 H34C 109.5
H34A C34 H34B 109.5
H34A C34 H34C 109.5
H34B C34 H34C 109.5
N16 C159 H15N 109.6
N16 C159 H15O 109.6
N16 C159 C158 110.40(13)
H15N C159 H15O 108.1
C158 C159 H15N 109.6
C158 C159 H15O 109.6
C62 C61 C60 119.18(16)
C62 C61 H61 120.4
C60 C61 H61 120.4
Si2 C33 H33A 109.5
Si2 C33 H33B 109.5
Si2 C33 H33C 109.5
H33A C33 H33B 109.5
H33A C33 H33C 109.5
H33B C33 H33C 109.5
C103 C102 H102 119.3
C101 C102 C103 121.33(16)
C101 C102 H102 119.3
O3 C118 H11A 109.5
O3 C118 H11B 109.5
O3 C118 C119 110.78(13)
H11A C118 H11B 108.1
C119 C118 H11A 109.5
C119 C118 H11B 109.5
N12 C119 C118 109.04(14)
N12 C119 H11C 109.9
N12 C119 H11D 109.9
C118 C119 H11C 109.9
C118 C119 H11D 109.9
H11C C119 H11D 108.3
C15 C16 H16A 109.5
C15 C16 H16B 109.5
C15 C16 H16C 109.5
H16A C16 H16B 109.5
H16A C16 H16C 109.5
H16B C16 H16C 109.5
Si6 C114 H11E 109.5
Si6 C114 H11F 109.5
Si6 C114 H11G 109.5
H11E C114 H11F 109.5
H11E C114 H11G 109.5
H11F C114 H11G 109.5
C47 C52 H52 107.2
C47 C52 C53 113.49(14)
C47 C52 C54 111.06(14)
C53 C52 H52 107.2
C54 C52 H52 107.2
C54 C52 C53 110.35(15)
C3 C5 H5A 109.5
C3 C5 H5B 109.5
C3 C5 H5C 109.5
H5A C5 H5B 109.5
H5A C5 H5C 109.5
H5B C5 H5C 109.5
N8 C77 C76 110.10(13)
N8 C77 H77A 109.6
N8 C77 H77B 109.6
C76 C77 H77A 109.6
C76 C77 H77B 109.6
H77A C77 H77B 108.2
Si2 C35 H35A 109.5
Si2 C35 H35B 109.5
Si2 C35 H35C 109.5
H35A C35 H35B 109.5
H35A C35 H35C 109.5
H35B C35 H35C 109.5
C144 C146 H14D 109.5
C144 C146 H14E 109.5
C144 C146 H14F 109.5
H14D C146 H14E 109.5
H14D C146 H14F 109.5
H14E C146 H14F 109.5
O1 C36 H36A 109.4
O1 C36 H36B 109.4
O1 C36 C37 111.38(14)
H36A C36 H36B 108.0
C37 C36 H36A 109.4
C37 C36 H36B 109.4
C83 C85 H85A 109.5
C83 C85 H85B 109.5
C83 C85 H85C 109.5
H85A C85 H85B 109.5
H85A C85 H85C 109.5
H85B C85 H85C 109.5
O4 C158 C159 110.58(13)
O4 C158 H15P 109.5
O4 C158 H15Q 109.5
C159 C158 H15P 109.5
C159 C158 H15Q 109.5
H15P C158 H15Q 108.1
Si5 C112 H11H 109.5
Si5 C112 H11I 109.5
Si5 C112 H11J 109.5
H11H C112 H11I 109.5
H11H C112 H11J 109.5
H11I C112 H11J 109.5
C130 C129 H129 120.3
C130 C129 C128 119.49(17)
C128 C129 H129 120.3
C100 C101 C102 119.44(17)
C100 C101 H101 120.3
C102 C101 H101 120.3
C143 C147 H147 108.0
C143 C147 C149 110.25(18)
C143 C147 C148 112.11(16)
C149 C147 H147 108.0
C149 C147 C148 110.42(16)
C148 C147 H147 108.0
N4 C39 C38 109.52(15)
N4 C39 H39A 109.8
N4 C39 H39B 109.8
C38 C39 H39A 109.8
C38 C39 H39B 109.8
H39A C39 H39B 108.2
C92 C93 H93A 109.5
C92 C93 H93B 109.5
C92 C93 H93C 109.5
H93A C93 H93B 109.5
H93A C93 H93C 109.5
H93B C93 H93C 109.5
C107 C109 H10A 109.5
C107 C109 H10B 109.5
C107 C109 H10C 109.5
H10A C109 H10B 109.5
H10A C109 H10C 109.5
H10B C109 H10C 109.5
N4 C37 C36 109.93(13)
N4 C37 H37A 109.7
N4 C37 H37B 109.7
C36 C37 H37A 109.7
C36 C37 H37B 109.7
H37A C37 H37B 108.2
C20 C21 H21 120.2
C22 C21 C20 119.62(16)
C22 C21 H21 120.2
C51 C50 H50 119.3
C49 C50 C51 121.45(16)
C49 C50 H50 119.3
Si4 C73 H73A 109.5
Si4 C73 H73B 109.5
Si4 C73 H73C 109.5
H73A C73 H73B 109.5
H73A C73 H73C 109.5
H73B C73 H73C 109.5
Si3 C71 H71A 109.5
Si3 C71 H71B 109.5
Si3 C71 H71C 109.5
H71A C71 H71B 109.5
H71A C71 H71C 109.5
H71B C71 H71C 109.5
C15 C17 H17A 109.5
C15 C17 H17B 109.5
C15 C17 H17C 109.5
H17A C17 H17B 109.5
H17A C17 H17C 109.5
H17B C17 H17C 109.5
C127 C128 H128 119.1
C129 C128 C127 121.71(17)
C129 C128 H128 119.1
Si4 C74 H74A 109.5
Si4 C74 H74B 109.5
Si4 C74 H74C 109.5
H74A C74 H74B 109.5
H74A C74 H74C 109.5
H74B C74 H74C 109.5
Si1 C32 H32A 109.5
Si1 C32 H32B 109.5
Si1 C32 H32C 109.5
H32A C32 H32B 109.5
H32A C32 H32C 109.5
H32B C32 H32C 109.5
C64 C65 H65A 109.5
C64 C65 H65B 109.5
C64 C65 H65C 109.5
H65A C65 H65B 109.5
H65A C65 H65C 109.5
H65B C65 H65C 109.5
N12 C117 H11K 109.5
N12 C117 H11L 109.5
N12 C117 C116 110.56(14)
H11K C117 H11L 108.1
C116 C117 H11K 109.5
C116 C117 H11L 109.5
C52 C53 H53A 109.5
C52 C53 H53B 109.5
C52 C53 H53C 109.5
H53A C53 H53B 109.5
H53A C53 H53C 109.5
H53B C53 H53C 109.5
Si1 C31 H31A 109.5
Si1 C31 H31B 109.5
Si1 C31 H31C 109.5
H31A C31 H31B 109.5
H31A C31 H31C 109.5
H31B C31 H31C 109.5
C91 C95 H95 107.5
C91 C95 C96 111.68(13)
C91 C95 C97 112.08(15)
C96 C95 H95 107.5
C96 C95 C97 110.41(15)
C97 C95 H95 107.5
O3 C116 C117 111.04(14)
O3 C116 H11M 109.4
O3 C116 H11N 109.4
C117 C116 H11M 109.4
C117 C116 H11N 109.4
H11M C116 H11N 108.0
Si6 C115 H11O 109.5
Si6 C115 H11P 109.5
Si6 C115 H11Q 109.5
H11O C115 H11P 109.5
H11O C115 H11Q 109.5
H11P C115 H11Q 109.5
N8 C80 H80A 109.5
N8 C80 H80B 109.5
N8 C80 H80C 109.5
H80A C80 H80B 109.5
H80A C80 H80C 109.5
H80B C80 H80C 109.5
C127 C132 H132 107.0
C134 C132 C127 112.68(17)
C134 C132 H132 107.0
C133 C132 C127 113.43(17)
C133 C132 H132 107.0
C133 C132 C134 109.4(2)
C135 C136 H13D 109.5
C135 C136 H13E 109.5
C135 C136 H13F 109.5
H13D C136 H13E 109.5
H13D C136 H13F 109.5
H13E C136 H13F 109.5
Si5 C111 H11R 109.5
Si5 C111 H11S 109.5
Si5 C111 H11T 109.5
H11R C111 H11S 109.5
H11R C111 H11T 109.5
H11S C111 H11T 109.5
C59 C67 H67 107.5
C59 C67 C69 112.55(16)
C69 C67 H67 107.5
C68 C67 C59 111.74(17)
C68 C67 H67 107.5
C68 C67 C69 109.8(2)
C99 C104 H104 107.5
C99 C104 C106 111.73(17)
C99 C104 C105 111.76(15)
C106 C104 H104 107.5
C106 C104 C105 110.49(15)
C105 C104 H104 107.5
C27 C28 H28A 109.5
C27 C28 H28B 109.5
C27 C28 H28C 109.5
H28A C28 H28B 109.5
H28A C28 H28C 109.5
H28B C28 H28C 109.5
N16 C160 H16D 109.5
N16 C160 H16E 109.5
N16 C160 H16F 109.5
H16D C160 H16E 109.5
H16D C160 H16F 109.5
H16E C160 H16F 109.5
C92 C94 H94A 109.5
C92 C94 H94B 109.5
C92 C94 H94C 109.5
H94A C94 H94B 109.5
H94A C94 H94C 109.5
H94B C94 H94C 109.5
C64 C66 H66A 109.5
C64 C66 H66B 109.5
C64 C66 H66C 109.5
H66A C66 H66B 109.5
H66A C66 H66C 109.5
H66B C66 H66C 109.5
C52 C54 H54A 109.5
C52 C54 H54B 109.5
C52 C54 H54C 109.5
H54A C54 H54B 109.5
H54A C54 H54C 109.5
H54B C54 H54C 109.5
C95 C96 H96A 109.5
C95 C96 H96B 109.5
C95 C96 H96C 109.5
H96A C96 H96B 109.5
H96A C96 H96C 109.5
H96B C96 H96C 109.5
Si7 C152 H15R 109.5
Si7 C152 H15S 109.5
Si7 C152 H15T 109.5
H15R C152 H15S 109.5
H15R C152 H15T 109.5
H15S C152 H15T 109.5
Si8 C153 H15U 109.5
Si8 C153 H15V 109.5
Si8 C153 H15W 109.5
H15U C153 H15V 109.5
H15U C153 H15W 109.5
H15V C153 H15W 109.5
C12 C13 H13A 109.5
C12 C13 H13B 109.5
C12 C13 H13C 109.5
H13A C13 H13B 109.5
H13A C13 H13C 109.5
H13B C13 H13C 109.5
C27 C29 H29A 109.5
C27 C29 H29B 109.5
C27 C29 H29C 109.5
H29A C29 H29B 109.5
H29A C29 H29C 109.5
H29B C29 H29C 109.5
Si1 C30 H30A 109.5
Si1 C30 H30B 109.5
Si1 C30 H30C 109.5
H30A C30 H30B 109.5
H30A C30 H30C 109.5
H30B C30 H30C 109.5
Si6 C113 H11U 109.5
Si6 C113 H11V 109.5
Si6 C113 H11W 109.5
H11U C113 H11V 109.5
H11U C113 H11W 109.5
H11V C113 H11W 109.5
Si5 C110 H11X 109.5
Si5 C110 H11Y 109.5
Si5 C110 H 109.5
H11X C110 H11Y 109.5
H11X C110 H 109.5
H11Y C110 H 109.5
C12 C14 H14A 109.5
C12 C14 H14B 109.5
C12 C14 H14C 109.5
H14A C14 H14B 109.5
H14A C14 H14C 109.5
H14B C14 H14C 109.5
C135 C137 H13G 109.5
C135 C137 H13H 109.5
C135 C137 H13I 109.5
H13G C137 H13H 109.5
H13G C137 H13I 109.5
H13H C137 H13I 109.5
Si7 C151 H15X 109.5
Si7 C151 H15Y 109.5
Si7 C151 HA 109.5
H15X C151 H15Y 109.5
H15X C151 HA 109.5
H15Y C151 HA 109.5
C144 C145 H14G 109.5
C144 C145 H14H 109.5
C144 C145 H14I 109.5
H14G C145 H14H 109.5
H14G C145 H14I 109.5
H14H C145 H14I 109.5
C147 C149 H14J 109.5
C147 C149 H14K 109.5
C147 C149 H14L 109.5
H14J C149 H14K 109.5
H14J C149 H14L 109.5
H14K C149 H14L 109.5
C24 C25 H25A 109.5
C24 C25 H25B 109.5
C24 C25 H25C 109.5
H25A C25 H25B 109.5
H25A C25 H25C 109.5
H25B C25 H25C 109.5
C55 C57 H57A 109.5
C55 C57 H57B 109.5
C55 C57 H57C 109.5
H57A C57 H57B 109.5
H57A C57 H57C 109.5
H57B C57 H57C 109.5
N12 C120 H12A 109.5
N12 C120 H12B 109.5
N12 C120 H12C 109.5
H12A C120 H12B 109.5
H12A C120 H12C 109.5
H12B C120 H12C 109.5
Si3 C70 H70A 109.5
Si3 C70 H70B 109.5
Si3 C70 H70C 109.5
H70A C70 H70B 109.5
H70A C70 H70C 109.5
H70B C70 H70C 109.5
C95 C97 H97A 109.5
C95 C97 H97B 109.5
C95 C97 H97C 109.5
H97A C97 H97B 109.5
H97A C97 H97C 109.5
H97B C97 H97C 109.5
C55 C56 H56A 109.5
C55 C56 H56B 109.5
C55 C56 H56C 109.5
H56A C56 H56B 109.5
H56A C56 H56C 109.5
H56B C56 H56C 109.5
C147 C148 H14M 109.5
C147 C148 H14N 109.5
C147 C148 H14O 109.5
H14M C148 H14N 109.5
H14M C148 H14O 109.5
H14N C148 H14O 109.5
C104 C106 H10D 109.5
C104 C106 H10E 109.5
C104 C106 H10F 109.5
H10D C106 H10E 109.5
H10D C106 H10F 109.5
H10E C106 H10F 109.5
C107 C108 H10G 109.5
C107 C108 H10H 109.5
C107 C108 H10I 109.5
H10G C108 H10H 109.5
H10G C108 H10I 109.5
H10H C108 H10I 109.5
C104 C105 H10J 109.5
C104 C105 H10K 109.5
C104 C105 H10L 109.5
H10J C105 H10K 109.5
H10J C105 H10L 109.5
H10K C105 H10L 109.5
N4 C40 H40A 109.5
N4 C40 H40B 109.5
N4 C40 H40C 109.5
H40A C40 H40B 109.5
H40A C40 H40C 109.5
H40B C40 H40C 109.5
C24 C26 H26A 109.5
C24 C26 H26B 109.5
C24 C26 H26C 109.5
H26A C26 H26B 109.5
H26A C26 H26C 109.5
H26B C26 H26C 109.5
C67 C69 H69A 109.5
C67 C69 H69B 109.5
C67 C69 H69C 109.5
H69A C69 H69B 109.5
H69A C69 H69C 109.5
H69B C69 H69C 109.5
C132 C134 H13J 109.5
C132 C134 H13K 109.5
C132 C134 H13L 109.5
H13J C134 H13K 109.5
H13J C134 H13L 109.5
H13K C134 H13L 109.5
C67 C68 H68A 109.5
C67 C68 H68B 109.5
C67 C68 H68C 109.5
H68A C68 H68B 109.5
H68A C68 H68C 109.5
H68B C68 H68C 109.5
C132 C133 H13M 109.5
C132 C133 H13N 109.5
C132 C133 H13O 109.5
H13M C133 H13N 109.5
H13M C133 H13O 109.5
H13N C133 H13O 109.5

loop_
_geom_bond_atom_site_label_1
_geom_bond_atom_site_label_2
_geom_bond_distance
Ca1 O1 2.4332(11)
Ca1 N1 2.3273(12)
Ca1 N2 2.3299(13)
Ca1 N3 2.2927(12)
Ca2 O2 2.4230(11)
Ca2 N5 2.3324(12)
Ca2 N6 2.3441(12)
Ca2 N7 2.3054(12)
Ca3 O3 2.4187(12)
Ca3 N9 2.3334(12)
Ca3 N10 2.3371(12)
Ca3 N11 2.2948(12)
Ca4 O4 2.4235(10)
Ca4 N14 2.3299(12)
Ca4 N13 2.3530(13)
Ca4 N15 2.3080(12)
Si8 N15 1.6938(14)
Si8 C154 1.8886(17)
Si8 C155 1.8847(17)
Si8 C153 1.8840(17)
Si2 N3 1.6889(14)
Si2 C34 1.8816(17)
Si2 C33 1.8786(17)
Si2 C35 1.8816(17)
Si4 N7 1.6940(13)
Si4 C75 1.8832(19)
Si4 C73 1.8839(16)
Si4 C74 1.8841(18)
Si1 N3 1.7004(13)
Si1 C32 1.8857(17)
Si1 C31 1.8854(16)
Si1 C30 1.8792(19)
Si6 N11 1.6924(13)
Si6 C114 1.8797(17)
Si6 C115 1.8899(18)
Si6 C113 1.8840(18)
Si5 N11 1.6988(14)
Si5 C112 1.8913(17)
Si5 C111 1.879(2)
Si5 C110 1.8845(17)
Si7 N15 1.6958(13)
Si7 C150 1.8896(18)
Si7 C152 1.8844(18)
Si7 C151 1.8832(18)
Si3 N7 1.6977(14)
Si3 C72 1.8855(17)
Si3 C71 1.8812(17)
Si3 C70 1.8828(19)
O4 C156 1.4454(18)
O4 C158 1.4453(19)
O1 C38 1.4417(19)
O1 C36 1.444(2)
O2 C78 1.4456(18)
O2 C76 1.449(2)
O3 C118 1.443(2)
O3 C116 1.4462(19)
N9 C81 1.3335(19)
N9 C86 1.4275(17)
N14 C123 1.3247(19)
N14 C138 1.4303(18)
N1 C6 1.4289(18)
N1 C1 1.3316(18)
N5 C43 1.328(2)
N5 C58 1.427(2)
N2 C18 1.432(2)
N2 C3 1.3266(19)
N10 C83 1.322(2)
N10 C98 1.429(2)
N6 C41 1.3248(19)
N6 C46 1.4352(18)
N13 C121 1.3305(19)
N13 C126 1.432(2)
N12 C119 1.455(2)
N12 C117 1.457(2)
N12 C120 1.455(2)
N8 C79 1.454(2)
N8 C77 1.459(2)
N8 C80 1.462(2)
N16 C157 1.462(2)
N16 C159 1.456(2)
N16 C160 1.460(2)
N4 C39 1.451(2)
N4 C37 1.458(2)
N4 C40 1.467(2)
C6 C11 1.417(2)
C6 C7 1.405(2)
C123 C122 1.422(2)
C123 C125 1.5174(19)
C81 C82 1.411(2)
C81 C84 1.518(2)
C43 C42 1.412(2)
C43 C45 1.5176(19)
C18 C19 1.404(2)
C18 C23 1.412(2)
C87 C86 1.416(2)
C87 C88 1.396(2)
C87 C92 1.523(2)
C138 C143 1.410(2)
C138 C139 1.408(2)
C1 C2 1.412(2)
C1 C4 1.516(2)
C122 H122 0.9500
C122 C121 1.411(2)
C90 H90 0.9500
C90 C91 1.396(2)
C90 C89 1.381(2)
C3 C2 1.413(2)
C3 C5 1.515(2)
C41 C42 1.423(2)
C41 C44 1.515(2)
C143 C142 1.397(2)
C143 C147 1.519(3)
C58 C63 1.409(2)
C58 C59 1.410(2)
C83 C82 1.422(2)
C83 C85 1.513(2)
C11 C10 1.395(2)
C11 C15 1.520(2)
C9 H9 0.9500
C9 C8 1.382(2)
C9 C10 1.383(2)
C63 C64 1.520(2)
C63 C62 1.392(2)
C121 C124 1.519(2)
C86 C91 1.405(2)
C103 C98 1.407(2)
C103 C107 1.522(2)
C103 C102 1.393(3)
C2 H2 0.97(2)
C82 H82 0.96(2)
C7 C8 1.399(2)
C7 C12 1.517(2)
C126 C131 1.410(2)
C126 C127 1.413(2)
C139 C140 1.399(2)
C139 C144 1.519(2)
C51 C46 1.412(2)
C51 C55 1.522(2)
C51 C50 1.399(2)
C8 H8 0.9500
C88 H88 0.9500
C88 C89 1.382(2)
C19 C24 1.522(2)
C19 C20 1.398(2)
C98 C99 1.409(2)
C46 C47 1.409(2)
C91 C95 1.518(2)
C4 H4A 0.9800
C4 H4B 0.9800
C4 H4C 0.9800
C140 H140 0.9500
C140 C141 1.379(3)
C89 H89 0.9500
C10 H10 0.9500
C84 H84A 0.9800
C84 H84B 0.9800
C84 H84C 0.9800
C64 H64 1.0000
C64 C65 1.535(2)
C64 C66 1.532(2)
C42 H42 0.9500
C131 C135 1.516(2)
C131 C130 1.394(2)
C23 C22 1.396(2)
C23 C27 1.513(2)
C45 H45A 0.9800
C45 H45B 0.9800
C45 H45C 0.9800
C99 C100 1.392(3)
C99 C104 1.519(2)
C62 H62 0.9500
C62 C61 1.382(2)
C15 H15 1.0000
C15 C16 1.534(2)
C15 C17 1.535(2)
C92 H92 1.0000
C92 C93 1.530(3)
C92 C94 1.533(2)
C78 H78A 0.9900
C78 H78B 0.9900
C78 C79 1.510(2)
C156 H15A 0.9900
C156 H15B 0.9900
C156 C157 1.510(2)
C47 C48 1.397(2)
C47 C52 1.520(2)
C24 H24 1.0000
C24 C25 1.523(2)
C24 C26 1.526(2)
C20 H20 0.9500
C20 C21 1.382(3)
C127 C128 1.390(3)
C127 C132 1.530(2)
C48 H48 0.9500
C48 C49 1.380(3)
C59 C60 1.390(2)
C59 C67 1.528(2)
C44 H44A 0.9800
C44 H44B 0.9800
C44 H44C 0.9800
C125 H12D 0.9800
C125 H12E 0.9800
C125 H12F 0.9800
C12 H12 1.0000
C12 C13 1.527(2)
C12 C14 1.530(2)
C49 H49 0.9500
C49 C50 1.379(3)
C22 H22 0.9500
C22 C21 1.379(3)
C76 H76A 0.9900
C76 H76B 0.9900
C76 C77 1.515(2)
C60 H60 0.9500
C60 C61 1.387(2)
C79 H79A 0.9900
C79 H79B 0.9900
C107 H107 1.0000
C107 C109 1.528(2)
C107 C108 1.527(2)
C144 H144 1.0000
C144 C146 1.531(2)
C144 C145 1.525(2)
C124 H12G 0.9800
C124 H12H 0.9800
C124 H12I 0.9800
C141 H141 0.9500
C141 C142 1.373(3)
C154 H15C 0.9800
C154 H15D 0.9800
C154 H15E 0.9800
C38 H38A 0.9900
C38 H38B 0.9900
C38 C39 1.508(2)
C100 H100 0.9500
C100 C101 1.379(3)
C75 H75A 0.9800
C75 H75B 0.9800
C75 H75C 0.9800
C157 H15F 0.9900
C157 H15G 0.9900
C142 H142 0.9500
C155 H15H 0.9800
C155 H15I 0.9800
C155 H15J 0.9800
C150 H15K 0.9800
C150 H15L 0.9800
C150 H15M 0.9800
C135 H135 1.0000
C135 C136 1.533(2)
C135 C137 1.530(3)
C55 H55 1.0000
C55 C57 1.528(3)
C55 C56 1.537(3)
C27 H27 1.0000
C27 C28 1.529(2)
C27 C29 1.534(2)
C72 H72A 0.9800
C72 H72B 0.9800
C72 H72C 0.9800
C130 H130 0.9500
C130 C129 1.378(3)
C34 H34A 0.9800
C34 H34B 0.9800
C34 H34C 0.9800
C159 H15N 0.9900
C159 H15O 0.9900
C159 C158 1.513(2)
C61 H61 0.9500
C33 H33A 0.9800
C33 H33B 0.9800
C33 H33C 0.9800
C102 H102 0.9500
C102 C101 1.382(3)
C118 H11A 0.9900
C118 H11B 0.9900
C118 C119 1.510(2)
C119 H11C 0.9900
C119 H11D 0.9900
C16 H16A 0.9800
C16 H16B 0.9800
C16 H16C 0.9800
C114 H11E 0.9800
C114 H11F 0.9800
C114 H11G 0.9800
C52 H52 1.0000
C52 C53 1.528(2)
C52 C54 1.526(3)
C5 H5A 0.9800
C5 H5B 0.9800
C5 H5C 0.9800
C77 H77A 0.9900
C77 H77B 0.9900
C35 H35A 0.9800
C35 H35B 0.9800
C35 H35C 0.9800
C146 H14D 0.9800
C146 H14E 0.9800
C146 H14F 0.9800
C36 H36A 0.9900
C36 H36B 0.9900
C36 C37 1.511(2)
C85 H85A 0.9800
C85 H85B 0.9800
C85 H85C 0.9800
C158 H15P 0.9900
C158 H15Q 0.9900
C112 H11H 0.9800
C112 H11I 0.9800
C112 H11J 0.9800
C129 H129 0.9500
C129 C128 1.385(3)
C101 H101 0.9500
C147 H147 1.0000
C147 C149 1.522(3)
C147 C148 1.533(3)
C39 H39A 0.9900
C39 H39B 0.9900
C93 H93A 0.9800
C93 H93B 0.9800
C93 H93C 0.9800
C109 H10A 0.9800
C109 H10B 0.9800
C109 H10C 0.9800
C37 H37A 0.9900
C37 H37B 0.9900
C21 H21 0.9500
C50 H50 0.9500
C73 H73A 0.9800
C73 H73B 0.9800
C73 H73C 0.9800
C71 H71A 0.9800
C71 H71B 0.9800
C71 H71C 0.9800
C17 H17A 0.9800
C17 H17B 0.9800
C17 H17C 0.9800
C128 H128 0.9500
C74 H74A 0.9800
C74 H74B 0.9800
C74 H74C 0.9800
C32 H32A 0.9800
C32 H32B 0.9800
C32 H32C 0.9800
C65 H65A 0.9800
C65 H65B 0.9800
C65 H65C 0.9800
C117 H11K 0.9900
C117 H11L 0.9900
C117 C116 1.514(3)
C53 H53A 0.9800
C53 H53B 0.9800
C53 H53C 0.9800
C31 H31A 0.9800
C31 H31B 0.9800
C31 H31C 0.9800
C95 H95 1.0000
C95 C96 1.526(3)
C95 C97 1.527(3)
C116 H11M 0.9900
C116 H11N 0.9900
C115 H11O 0.9800
C115 H11P 0.9800
C115 H11Q 0.9800
C80 H80A 0.9800
C80 H80B 0.9800
C80 H80C 0.9800
C132 H132 1.0000
C132 C134 1.511(3)
C132 C133 1.495(3)
C136 H13D 0.9800
C136 H13E 0.9800
C136 H13F 0.9800
C111 H11R 0.9800
C111 H11S 0.9800
C111 H11T 0.9800
C67 H67 1.0000
C67 C69 1.531(3)
C67 C68 1.512(3)
C104 H104 1.0000
C104 C106 1.521(3)
C104 C105 1.527(3)
C28 H28A 0.9800
C28 H28B 0.9800
C28 H28C 0.9800
C160 H16D 0.9800
C160 H16E 0.9800
C160 H16F 0.9800
C94 H94A 0.9800
C94 H94B 0.9800
C94 H94C 0.9800
C66 H66A 0.9800
C66 H66B 0.9800
C66 H66C 0.9800
C54 H54A 0.9800
C54 H54B 0.9800
C54 H54C 0.9800
C96 H96A 0.9800
C96 H96B 0.9800
C96 H96C 0.9800
C152 H15R 0.9800
C152 H15S 0.9800
C152 H15T 0.9800
C153 H15U 0.9800
C153 H15V 0.9800
C153 H15W 0.9800
C13 H13A 0.9800
C13 H13B 0.9800
C13 H13C 0.9800
C29 H29A 0.9800
C29 H29B 0.9800
C29 H29C 0.9800
C30 H30A 0.9800
C30 H30B 0.9800
C30 H30C 0.9800
C113 H11U 0.9800
C113 H11V 0.9800
C113 H11W 0.9800
C110 H11X 0.9800
C110 H11Y 0.9800
C110 H 0.9800
C14 H14A 0.9800
C14 H14B 0.9800
C14 H14C 0.9800
C137 H13G 0.9800
C137 H13H 0.9800
C137 H13I 0.9800
C151 H15X 0.9800
C151 H15Y 0.9800
C151 HA 0.9800
C145 H14G 0.9800
C145 H14H 0.9800
C145 H14I 0.9800
C149 H14J 0.9800
C149 H14K 0.9800
C149 H14L 0.9800
C25 H25A 0.9800
C25 H25B 0.9800
C25 H25C 0.9800
C57 H57A 0.9800
C57 H57B 0.9800
C57 H57C 0.9800
C120 H12A 0.9800
C120 H12B 0.9800
C120 H12C 0.9800
C70 H70A 0.9800
C70 H70B 0.9800
C70 H70C 0.9800
C97 H97A 0.9800
C97 H97B 0.9800
C97 H97C 0.9800
C56 H56A 0.9800
C56 H56B 0.9800
C56 H56C 0.9800
C148 H14M 0.9800
C148 H14N 0.9800
C148 H14O 0.9800
C106 H10D 0.9800
C106 H10E 0.9800
C106 H10F 0.9800
C108 H10G 0.9800
C108 H10H 0.9800
C108 H10I 0.9800
C105 H10J 0.9800
C105 H10K 0.9800
C105 H10L 0.9800
C40 H40A 0.9800
C40 H40B 0.9800
C40 H40C 0.9800
C26 H26A 0.9800
C26 H26B 0.9800
C26 H26C 0.9800
C69 H69A 0.9800
C69 H69B 0.9800
C69 H69C 0.9800
C134 H13J 0.9800
C134 H13K 0.9800
C134 H13L 0.9800
C68 H68A 0.9800
C68 H68B 0.9800
C68 H68C 0.9800
C133 H13M 0.9800
C133 H13N 0.9800
C133 H13O 0.9800

loop_
_geom_torsion_atom_site_label_1
_geom_torsion_atom_site_label_2
_geom_torsion_atom_site_label_3
_geom_torsion_atom_site_label_4
_geom_torsion
Ca1 O1 C38 C39 -128.45(13)
Ca1 O1 C36 C37 128.68(12)
Ca1 N1 C6 C11 135.67(12)
Ca1 N1 C6 C7 -42.73(19)
Ca1 N1 C1 C2 -35.21(17)
Ca1 N1 C1 C4 142.71(12)
Ca1 N2 C18 C19 -114.50(14)
Ca1 N2 C18 C23 60.67(17)
Ca1 N2 C3 C2 31.55(17)
Ca1 N2 C3 C5 -146.31(13)
Ca2 O2 C78 C79 123.03(13)
Ca2 O2 C76 C77 -123.42(11)
Ca2 N5 C43 C42 -39.56(15)
Ca2 N5 C43 C45 138.33(12)
Ca2 N5 C58 C63 -47.73(19)
Ca2 N5 C58 C59 128.91(13)
Ca2 N6 C41 C42 27.07(17)
Ca2 N6 C41 C44 -151.30(12)
Ca2 N6 C46 C51 -129.85(13)
Ca2 N6 C46 C47 46.1(2)
Ca3 O3 C118 C119 123.36(12)
Ca3 O3 C116 C117 -125.65(13)
Ca3 N9 C81 C82 -38.69(16)
Ca3 N9 C81 C84 140.29(11)
Ca3 N9 C86 C87 138.42(12)
Ca3 N9 C86 C91 -38.9(2)
Ca3 N10 C83 C82 26.19(16)
Ca3 N10 C83 C85 -151.96(12)
Ca3 N10 C98 C103 -115.16(13)
Ca3 N10 C98 C99 60.88(18)
Ca4 O4 C156 C157 123.34(12)
Ca4 O4 C158 C159 -124.03(12)
Ca4 N14 C123 C122 27.20(17)
Ca4 N14 C123 C125 -150.09(12)
Ca4 N14 C138 C143 -122.58(14)
Ca4 N14 C138 C139 54.06(19)
Ca4 N13 C121 C122 -39.64(16)
Ca4 N13 C121 C124 138.56(13)
Ca4 N13 C126 C131 -44.29(19)
Ca4 N13 C126 C127 131.76(13)
O4 C156 C157 N16 60.25(18)
O1 C38 C39 N4 -59.61(19)
O1 C36 C37 N4 58.37(19)
O2 C78 C79 N8 59.96(18)
O2 C76 C77 N8 -59.09(18)
O3 C118 C119 N12 61.14(16)
N9 C81 C82 C83 -16.9(2)
N9 C86 C91 C90 177.76(14)
N9 C86 C91 C95 -4.5(2)
N14 C123 C122 C121 24.9(3)
N14 C138 C143 C142 -179.24(13)
N14 C138 C143 C147 2.5(2)
N14 C138 C139 C140 -179.94(13)
N14 C138 C139 C144 2.0(2)
N1 C6 C11 C10 178.41(12)
N1 C6 C11 C15 -3.5(2)
N1 C6 C7 C8 -179.90(12)
N1 C6 C7 C12 -2.7(2)
N1 C1 C2 C3 -16.8(3)
N5 C43 C42 C41 -16.9(2)
N5 C58 C63 C64 0.5(2)
N5 C58 C63 C62 178.79(13)
N5 C58 C59 C60 179.72(14)
N5 C58 C59 C67 -2.2(2)
N2 C18 C19 C24 -3.4(2)
N2 C18 C19 C20 176.04(13)
N2 C18 C23 C22 -175.23(13)
N2 C18 C23 C27 2.9(2)
N2 C3 C2 C1 19.4(3)
N10 C83 C82 C81 25.8(2)
N10 C98 C99 C100 -178.90(14)
N10 C98 C99 C104 1.2(2)
N6 C41 C42 C43 25.8(3)
N6 C46 C47 C48 -177.22(14)
N6 C46 C47 C52 6.1(2)
N13 C126 C131 C135 -1.7(2)
N13 C126 C131 C130 177.60(13)
N13 C126 C127 C128 -178.59(14)
N13 C126 C127 C132 -0.2(2)
N12 C117 C116 O3 -57.00(17)
N16 C159 C158 O4 -59.23(18)
C6 N1 C1 C2 163.54(14)
C6 N1 C1 C4 -18.5(2)
C6 C11 C10 C9 2.2(2)
C6 C11 C15 C16 -114.36(15)
C6 C11 C15 C17 123.20(15)
C6 C7 C8 C9 0.9(2)
C6 C7 C12 C13 122.18(16)
C6 C7 C12 C14 -113.31(16)
C123 N14 C138 C143 73.35(18)
C123 N14 C138 C139 -110.00(16)
C123 C122 C121 N13 -15.4(3)
C123 C122 C121 C124 166.29(16)
C81 N9 C86 C87 -70.88(19)
C81 N9 C86 C91 111.79(16)
C43 N5 C58 C63 99.34(16)
C43 N5 C58 C59 -84.02(17)
C18 N2 C3 C2 -170.23(14)
C18 N2 C3 C5 11.9(2)
C18 C19 C24 C25 139.77(17)
C18 C19 C24 C26 -94.9(2)
C18 C19 C20 C21 -0.7(2)
C18 C23 C22 C21 -0.8(2)
C18 C23 C27 C28 -110.58(17)
C18 C23 C27 C29 125.18(17)
C87 C86 C91 C90 0.4(2)
C87 C86 C91 C95 178.14(15)
C87 C88 C89 C90 -0.7(2)
C138 N14 C123 C122 -164.59(14)
C138 N14 C123 C125 18.1(2)
C138 C143 C142 C141 -1.6(2)
C138 C143 C147 C149 121.91(16)
C138 C143 C147 C148 -114.63(17)
C138 C139 C140 C141 0.1(2)
C138 C139 C144 C146 -146.06(15)
C138 C139 C144 C145 89.47(18)
C1 N1 C6 C11 -69.97(18)
C1 N1 C6 C7 111.64(15)
C90 C91 C95 C96 57.3(2)
C90 C91 C95 C97 -67.2(2)
C3 N2 C18 C19 92.84(17)
C3 N2 C18 C23 -91.99(18)
C41 N6 C46 C51 70.6(2)
C41 N6 C46 C47 -113.42(16)
C143 C138 C139 C140 -3.4(2)
C143 C138 C139 C144 178.56(13)
C58 N5 C43 C42 163.71(13)
C58 N5 C43 C45 -18.40(19)
C58 C63 C64 C65 -127.90(16)
C58 C63 C64 C66 108.69(17)
C58 C63 C62 C61 0.9(2)
C58 C59 C60 C61 2.0(2)
C58 C59 C67 C69 91.4(2)
C58 C59 C67 C68 -144.6(2)
C83 N10 C98 C103 87.97(17)
C83 N10 C98 C99 -95.98(17)
C11 C6 C7 C8 1.7(2)
C11 C6 C7 C12 178.92(13)
C63 C58 C59 C60 -3.6(2)
C63 C58 C59 C67 174.48(15)
C63 C62 C61 C60 -2.4(2)
C121 N13 C126 C131 100.20(17)
C121 N13 C126 C127 -83.75(17)
C86 N9 C81 C82 162.04(14)
C86 N9 C81 C84 -19.0(2)
C86 C87 C88 C89 2.7(2)
C86 C87 C92 C93 -112.65(16)
C86 C87 C92 C94 124.59(15)
C86 C91 C95 C96 -120.42(16)
C86 C91 C95 C97 115.08(17)
C103 C98 C99 C100 -2.9(2)
C103 C98 C99 C104 177.27(15)
C103 C102 C101 C100 -0.3(3)
C7 C6 C11 C10 -3.2(2)
C7 C6 C11 C15 174.92(13)
C126 N13 C121 C122 165.90(14)
C126 N13 C121 C124 -15.9(2)
C126 C131 C135 C136 -126.76(16)
C126 C131 C135 C137 109.44(17)
C126 C131 C130 C129 0.6(2)
C126 C127 C128 C129 1.4(3)
C126 C127 C132 C134 -141.6(2)
C126 C127 C132 C133 93.4(3)
C139 C138 C143 C142 4.1(2)
C139 C138 C143 C147 -174.13(15)
C139 C140 C141 C142 2.4(2)
C51 C46 C47 C48 -1.3(2)
C51 C46 C47 C52 -177.93(15)
C8 C9 C10 C11 0.3(2)
C8 C7 C12 C13 -60.60(18)
C8 C7 C12 C14 63.91(18)
C88 C87 C86 N9 -179.88(14)
C88 C87 C86 C91 -2.5(2)
C88 C87 C92 C93 64.35(19)
C88 C87 C92 C94 -58.41(19)
C19 C18 C23 C22 -0.1(2)
C19 C18 C23 C27 178.00(14)
C19 C20 C21 C22 -0.1(3)
C98 N10 C83 C82 -171.90(13)
C98 N10 C83 C85 10.0(2)
C98 C103 C107 C109 133.15(16)
C98 C103 C107 C108 -102.87(19)
C98 C103 C102 C101 -1.8(2)
C98 C99 C100 C101 0.7(2)
C98 C99 C104 C106 -130.39(17)
C98 C99 C104 C105 105.22(19)
C46 N6 C41 C42 -167.96(14)
C46 N6 C41 C44 13.7(2)
C46 C51 C55 C57 112.83(17)
C46 C51 C55 C56 -124.92(18)
C46 C51 C50 C49 -0.8(3)
C46 C47 C48 C49 0.1(2)
C46 C47 C52 C53 -152.48(16)
C46 C47 C52 C54 82.51(19)
C91 C90 C89 C88 -1.5(2)
C4 C1 C2 C3 165.19(16)
C140 C139 C144 C146 35.9(2)
C140 C139 C144 C145 -88.59(18)
C140 C141 C142 C143 -1.6(2)
C89 C90 C91 C86 1.6(2)
C89 C90 C91 C95 -176.17(15)
C10 C11 C15 C16 63.73(18)
C10 C11 C15 C17 -58.70(18)
C10 C9 C8 C7 -1.9(2)
C84 C81 C82 C83 164.10(15)
C64 C63 C62 C61 179.20(14)
C131 C126 C127 C128 -2.5(2)
C131 C126 C127 C132 175.83(15)
C131 C130 C129 C128 -1.7(3)
C23 C18 C19 C24 -178.56(14)
C23 C18 C19 C20 0.9(2)
C23 C22 C21 C20 0.9(3)
C45 C43 C42 C41 165.17(15)
C99 C100 C101 C102 0.8(3)
C62 C63 C64 C65 53.8(2)
C62 C63 C64 C66 -69.61(18)
C15 C11 C10 C9 -176.00(14)
C92 C87 C86 N9 -2.9(2)
C92 C87 C86 C91 174.50(14)
C92 C87 C88 C89 -174.43(15)
C78 O2 C76 C77 58.99(16)
C156 O4 C158 C159 58.84(17)
C47 C48 C49 C50 0.7(3)
C24 C19 C20 C21 178.70(15)
C20 C19 C24 C25 -39.7(2)
C20 C19 C24 C26 85.7(2)
C127 C126 C131 C135 -177.73(14)
C127 C126 C131 C130 1.6(2)
C48 C47 C52 C53 30.9(2)
C48 C47 C52 C54 -94.09(18)
C48 C49 C50 C51 -0.3(3)
C59 C58 C63 C64 -176.11(14)
C59 C58 C63 C62 2.2(2)
C59 C60 C61 C62 1.0(3)
C44 C41 C42 C43 -155.75(15)
C125 C123 C122 C121 -157.67(16)
C12 C7 C8 C9 -176.47(14)
C22 C23 C27 C28 67.55(19)
C22 C23 C27 C29 -56.7(2)
C76 O2 C78 C79 -59.49(17)
C60 C59 C67 C69 -90.6(2)
C60 C59 C67 C68 33.4(3)
C79 N8 C77 C76 57.90(18)
C107 C103 C98 N10 -0.2(2)
C107 C103 C98 C99 -176.25(14)
C107 C103 C102 C101 177.84(15)
C144 C139 C140 C141 178.22(14)
C154 Si8 N15 Ca4 146.24(8)
C154 Si8 N15 Si7 -37.83(12)
C38 O1 C36 C37 -56.36(17)
C100 C99 C104 C106 49.8(2)
C100 C99 C104 C105 -74.6(2)
C75 Si4 N7 Ca2 23.72(11)
C75 Si4 N7 Si3 -158.18(9)
C157 N16 C159 C158 58.19(18)
C142 C143 C147 C149 -56.3(2)
C142 C143 C147 C148 67.2(2)
C155 Si8 N15 Ca4 25.87(11)
C155 Si8 N15 Si7 -158.19(9)
C150 Si7 N15 Ca4 5.22(9)
C150 Si7 N15 Si8 -171.38(9)
C135 C131 C130 C129 179.88(15)
C55 C51 C46 N6 -0.3(2)
C55 C51 C46 C47 -176.22(15)
C55 C51 C50 C49 177.15(17)
C27 C23 C22 C21 -178.96(16)
C72 Si3 N7 Ca2 9.97(9)
C72 Si3 N7 Si4 -168.41(9)
C130 C131 C135 C136 53.9(2)
C130 C131 C135 C137 -69.9(2)
C130 C129 C128 C127 0.7(3)
C34 Si2 N3 Ca1 121.29(9)
C34 Si2 N3 Si1 -54.45(11)
C159 N16 C157 C156 -58.49(18)
C33 Si2 N3 Ca1 -116.73(8)
C33 Si2 N3 Si1 67.52(11)
C102 C103 C98 N10 179.46(13)
C102 C103 C98 C99 3.4(2)
C102 C103 C107 C109 -46.5(2)
C102 C103 C107 C108 77.5(2)
C118 O3 C116 C117 56.48(17)
C119 N12 C117 C116 58.40(17)
C114 Si6 N11 Ca3 -103.04(10)
C114 Si6 N11 Si5 77.06(11)
C52 C47 C48 C49 176.84(16)
C5 C3 C2 C1 -162.65(16)
C77 N8 C79 C78 -58.18(17)
C35 Si2 N3 Ca1 0.36(11)
C35 Si2 N3 Si1 -175.39(9)
C36 O1 C38 C39 57.09(19)
C85 C83 C82 C81 -155.89(15)
C158 O4 C156 C157 -59.68(18)
C112 Si5 N11 Ca3 17.91(9)
C112 Si5 N11 Si6 -162.18(9)
C147 C143 C142 C141 176.69(16)
C39 N4 C37 C36 -59.32(19)
C37 N4 C39 C38 59.68(18)
C50 C51 C46 N6 177.53(15)
C50 C51 C46 C47 1.6(2)
C50 C51 C55 C57 -65.0(2)
C50 C51 C55 C56 57.2(2)
C73 Si4 N7 Ca2 143.59(9)
C73 Si4 N7 Si3 -38.31(13)
C71 Si3 N7 Ca2 -108.17(8)
C71 Si3 N7 Si4 73.44(11)
C128 C127 C132 C134 36.8(3)
C128 C127 C132 C133 -88.2(3)
C74 Si4 N7 Ca2 -96.16(10)
C74 Si4 N7 Si3 81.93(11)
C32 Si1 N3 Ca1 27.93(9)
C32 Si1 N3 Si2 -155.85(9)
C117 N12 C119 C118 -59.98(17)
C31 Si1 N3 Ca1 146.08(7)
C31 Si1 N3 Si2 -37.71(12)
C116 O3 C118 C119 -58.85(16)
C115 Si6 N11 Ca3 16.80(11)
C115 Si6 N11 Si5 -163.10(9)
C80 N8 C79 C78 179.84(13)
C80 N8 C77 C76 -179.89(15)
C132 C127 C128 C129 -176.96(17)
C111 Si5 N11 Ca3 -100.77(9)
C111 Si5 N11 Si6 79.15(11)
C67 C59 C60 C61 -176.06(16)
C104 C99 C100 C101 -179.40(16)
C160 N16 C157 C156 179.73(15)
C160 N16 C159 C158 179.81(15)
C152 Si7 N15 Ca4 -112.28(8)
C152 Si7 N15 Si8 71.12(11)
C153 Si8 N15 Ca4 -93.45(10)
C153 Si8 N15 Si7 82.48(11)
C30 Si1 N3 Ca1 -91.20(9)
C30 Si1 N3 Si2 85.02(11)
C113 Si6 N11 Ca3 137.05(9)
C113 Si6 N11 Si5 -42.85(12)
C110 Si5 N11 Ca3 135.57(8)
C110 Si5 N11 Si6 -44.51(12)
C151 Si7 N15 Ca4 124.03(8)
C151 Si7 N15 Si8 -52.57(12)
C120 N12 C119 C118 176.19(14)
C120 N12 C117 C116 -177.81(14)
C70 Si3 N7 Ca2 128.35(8)
C70 Si3 N7 Si4 -50.04(12)
C40 N4 C39 C38 -177.94(15)
C40 N4 C37 C36 178.52(17)
